data_7028205
loop_
_publ_author_name
'Falkenhagen, Jan P.'
'Limberg, Christian'
'Demeshko, Serhiy'
'Horn, Sebastian'
'Haumann, Michael'
'Braun, Beatrice'
'Mebs, Stefan'

_publ_section_title
;
 Iron-molybdenum-oxo complexes as initiators for olefin autoxidation with
 O2.
;
_journal_issue 2
_journal_name_full 'Dalton transactions (Cambridge, England : 2003)'
_journal_page_first 806
_journal_page_last 816
_journal_paper_doi 10.1039/c3dt52349g
_journal_volume 43
_journal_year 2014
_chemical_formula_moiety 'C56 H66 Fe2 Mo2 N8 O6, 2(C F3 O3 S), 2(C2 H3 N)'
_chemical_formula_sum 'C62 H72 F6 Fe2 Mo2 N10 O12 S2'
_chemical_formula_weight 1631.00
_chemical_name_systematic
; 
 ? 
;
_space_group_IT_number 2
_symmetry_cell_setting triclinic
_symmetry_Int_Tables_number 2
_symmetry_space_group_name_Hall '-P 1'
_symmetry_space_group_name_H-M 'P -1'
_atom_sites_solution_hydrogens geom
_atom_sites_solution_primary direct
_atom_sites_solution_secondary difmap
_audit_creation_method SHELXL-97
_cell_angle_alpha 91.626(1)
_cell_angle_beta 90.650(1)
_cell_angle_gamma 96.328(1)
_cell_formula_units_Z 4
_cell_length_a 11.6964(2)
_cell_length_b 20.4165(4)
_cell_length_c 29.0322(5)
_cell_measurement_reflns_used 82955
_cell_measurement_temperature 100(2)
_cell_measurement_theta_max 27.82
_cell_measurement_theta_min 2.04
_cell_volume 6887.1(2)
_computing_cell_refinement 'STOE X-AREA'
_computing_data_collection 'STOE X-AREA'
_computing_data_reduction 'STOE X-RED'
_computing_structure_refinement 'SHELXL-97 (Sheldrick, 1997)'
_computing_structure_solution SIR97
_diffrn_ambient_temperature 100(2)
_diffrn_detector 'image plate (34 cm diameter)'
_diffrn_detector_area_resol_mean 6.67
_diffrn_detector_type STOE
_diffrn_measured_fraction_theta_full 0.997
_diffrn_measured_fraction_theta_max 0.997
_diffrn_measurement_details ' 362 frames, detector distance = 115 mm'
_diffrn_measurement_device '2-circle goniometer'
_diffrn_measurement_device_type 'STOE IPDS 2T'
_diffrn_measurement_method 'rotation method'
_diffrn_radiation_collimation '0.5 mm diameter, monocapillary'
_diffrn_radiation_monochromator 'plane graphite'
_diffrn_radiation_polarisn_norm 0
_diffrn_radiation_type 'Mo K\a'
_diffrn_radiation_wavelength 0.71073
_diffrn_reflns_av_R_equivalents 0.0651
_diffrn_reflns_av_unetI/netI 0.0737
_diffrn_reflns_limit_h_max 14
_diffrn_reflns_limit_h_min -14
_diffrn_reflns_limit_k_max 26
_diffrn_reflns_limit_k_min -26
_diffrn_reflns_limit_l_max 36
_diffrn_reflns_limit_l_min -37
_diffrn_reflns_number 77931
_diffrn_reflns_theta_full 27.00
_diffrn_reflns_theta_max 27.00
_diffrn_reflns_theta_min 2.01
_diffrn_source 'sealed X-ray tube, 12 x 0.4 mm long-fine focus'
_diffrn_source_current 45
_diffrn_source_power 2.25
_diffrn_source_voltage 50
_exptl_absorpt_coefficient_mu 0.912
_exptl_absorpt_correction_T_max 0.9336
_exptl_absorpt_correction_T_min 0.7809
_exptl_absorpt_correction_type numerical
_exptl_absorpt_process_details 'STOE X-RED'
_exptl_crystal_colour red
_exptl_crystal_density_diffrn 1.573
_exptl_crystal_density_method 'not measured'
_exptl_crystal_description plate
_exptl_crystal_F_000 3328
_exptl_crystal_size_max 0.330
_exptl_crystal_size_mid 0.173
_exptl_crystal_size_min 0.080
_refine_diff_density_max 2.631
_refine_diff_density_min -1.325
_refine_diff_density_rms 0.136
_refine_ls_extinction_coef 0.00480(15)
_refine_ls_extinction_expression Fc^*^=kFc[1+0.001xFc^2^\l^3^/sin(2\q)]^-1/4^
_refine_ls_extinction_method SHELXL
_refine_ls_goodness_of_fit_ref 0.990
_refine_ls_hydrogen_treatment constr
_refine_ls_matrix_type fullcycle
_refine_ls_number_parameters 1872
_refine_ls_number_reflns 29954
_refine_ls_number_restraints 221
_refine_ls_restrained_S_all 1.010
_refine_ls_R_factor_all 0.0864
_refine_ls_R_factor_gt 0.0575
_refine_ls_shift/su_max 0.035
_refine_ls_shift/su_mean 0.001
_refine_ls_structure_factor_coef Fsqd
_refine_ls_weighting_details 'calc w=1/[\s^2^(Fo^2^)+(0.0916P)^2^+0.0000P] where P=(Fo^2^+2Fc^2^)/3'
_refine_ls_weighting_scheme calc
_refine_ls_wR_factor_gt 0.1373
_refine_ls_wR_factor_ref 0.1486
_reflns_d_resolution_high 0.783
_reflns_d_resolution_low 10.142
_reflns_limit_h_max 14
_reflns_limit_h_min -14
_reflns_limit_k_max 26
_reflns_limit_k_min -26
_reflns_limit_l_max 37
_reflns_limit_l_min 0
_reflns_number_gt 21224
_reflns_number_total 29954
_reflns_threshold_expression >2sigma(I)
_cod_data_source_file c3dt52349g.txt
_cod_data_source_block c:2012_jf175
_cod_database_code 7028205

loop_
_symmetry_equiv_pos_as_xyz
'x, y, z'
'-x, -y, -z'

loop_
_atom_site_label
_atom_site_type_symbol
_atom_site_fract_x
_atom_site_fract_y
_atom_site_fract_z
_atom_site_U_iso_or_equiv
_atom_site_adp_type
_atom_site_occupancy
_atom_site_symmetry_multiplicity
_atom_site_calc_flag
_atom_site_refinement_flags
_atom_site_disorder_assembly
_atom_site_disorder_group
Mo1 Mo 0.94194(3) 0.79037(2) 0.253586(14) 0.02131(9) Uani 1 1 d . . .
Mo2 Mo 0.53269(3) 0.686052(19) 0.261926(14) 0.02118(9) Uani 1 1 d . . .
Fe1 Fe 0.71335(5) 0.76938(3) 0.16665(2) 0.02026(13) Uani 1 1 d . . .
Fe2 Fe 0.71191(5) 0.78424(3) 0.34684(2) 0.02098(13) Uani 1 1 d . . .
O1 O 0.8605(3) 0.77748(18) 0.20057(12) 0.0270(7) Uani 1 1 d . . .
O2 O 0.8452(3) 0.77678(18) 0.29872(12) 0.0285(7) Uani 1 1 d . . .
O3 O 0.6059(3) 0.71685(17) 0.31385(12) 0.0280(7) Uani 1 1 d . . .
O4 O 0.6250(3) 0.70587(17) 0.21587(12) 0.0271(7) Uani 1 1 d . . .
O5 O 0.9874(3) 0.87387(18) 0.25768(13) 0.0298(7) Uani 1 1 d . . .
O6 O 0.4204(3) 0.73358(18) 0.25476(14) 0.0326(8) Uani 1 1 d . . .
N1 N 0.5511(3) 0.7774(2) 0.12650(14) 0.0231(8) Uani 1 1 d . . .
N2 N 0.6552(3) 0.8623(2) 0.19327(14) 0.0228(8) Uani 1 1 d . . .
N3 N 0.7752(3) 0.8357(2) 0.11172(14) 0.0236(8) Uani 1 1 d . . .
N4 N 0.6964(3) 0.6851(2) 0.11793(14) 0.0240(8) Uani 1 1 d . . .
N5 N 0.8108(3) 0.8684(2) 0.38563(14) 0.0231(8) Uani 1 1 d . . .
N6 N 0.6496(3) 0.8753(2) 0.31699(14) 0.0239(8) Uani 1 1 d . . .
N7 N 0.8156(3) 0.7390(2) 0.39901(14) 0.0251(8) Uani 1 1 d . . .
N8 N 0.5861(3) 0.8093(2) 0.39772(14) 0.0255(8) Uani 1 1 d . . .
C1 C 1.1185(4) 0.7620(3) 0.28620(17) 0.0260(10) Uani 1 1 d . . .
C2 C 1.1447(4) 0.7794(3) 0.23996(18) 0.0272(10) Uani 1 1 d . . .
C3 C 1.0829(4) 0.7317(3) 0.20998(18) 0.0283(10) Uani 1 1 d . . .
C4 C 1.0178(4) 0.6853(3) 0.23751(19) 0.0280(10) Uani 1 1 d . . .
C5 C 1.0400(4) 0.7030(3) 0.28450(18) 0.0278(10) Uani 1 1 d . . .
C6 C 0.5690(4) 0.5736(2) 0.28081(17) 0.0252(10) Uani 1 1 d . . .
C7 C 0.5310(4) 0.5719(2) 0.23396(17) 0.0261(10) Uani 1 1 d . . .
C8 C 0.4158(4) 0.5890(2) 0.23388(17) 0.0260(10) Uani 1 1 d . . .
C9 C 0.3828(4) 0.5989(2) 0.28011(17) 0.0245(9) Uani 1 1 d . . .
C10 C 0.4770(4) 0.5899(2) 0.30914(16) 0.0237(9) Uani 1 1 d . . .
C21 C 1.1747(4) 0.7967(3) 0.32770(19) 0.0336(11) Uani 1 1 d . . .
H21A H 1.2556 0.7885 0.3292 0.050 Uiso 1 1 calc R . .
H21B H 1.1355 0.7802 0.3554 0.050 Uiso 1 1 calc R . .
H21C H 1.1700 0.8441 0.3258 0.050 Uiso 1 1 calc R . .
C22 C 1.2237(4) 0.8373(3) 0.2270(2) 0.0338(11) Uani 1 1 d . . .
H22A H 1.2250 0.8401 0.1934 0.051 Uiso 1 1 calc R . .
H22B H 1.3014 0.8327 0.2386 0.051 Uiso 1 1 calc R . .
H22C H 1.1973 0.8775 0.2405 0.051 Uiso 1 1 calc R . .
C23 C 1.0831(5) 0.7299(4) 0.1587(2) 0.0417(14) Uani 1 1 d . . .
H23A H 1.0105 0.7433 0.1471 0.063 Uiso 1 1 calc R . .
H23B H 1.0916 0.6851 0.1474 0.063 Uiso 1 1 calc R . .
H23C H 1.1473 0.7603 0.1480 0.063 Uiso 1 1 calc R . .
C24 C 0.9411(5) 0.6256(3) 0.2197(2) 0.0407(13) Uani 1 1 d . . .
H24A H 0.9211 0.5961 0.2451 0.061 Uiso 1 1 calc R . .
H24B H 0.9815 0.6023 0.1960 0.061 Uiso 1 1 calc R . .
H24C H 0.8707 0.6395 0.2063 0.061 Uiso 1 1 calc R . .
C25 C 0.9936(4) 0.6645(3) 0.3247(2) 0.0345(11) Uani 1 1 d . . .
H25A H 0.9102 0.6656 0.3261 0.052 Uiso 1 1 calc R . .
H25B H 1.0298 0.6840 0.3532 0.052 Uiso 1 1 calc R . .
H25C H 1.0106 0.6187 0.3210 0.052 Uiso 1 1 calc R . .
C26 C 0.6851(4) 0.5598(3) 0.2983(2) 0.0342(12) Uani 1 1 d . . .
H26A H 0.7237 0.5995 0.3139 0.051 Uiso 1 1 calc R . .
H26B H 0.7316 0.5472 0.2723 0.051 Uiso 1 1 calc R . .
H26C H 0.6757 0.5238 0.3200 0.051 Uiso 1 1 calc R . .
C27 C 0.5993(5) 0.5543(3) 0.19334(19) 0.0322(11) Uani 1 1 d . . .
H27A H 0.6612 0.5897 0.1884 0.048 Uiso 1 1 calc R . .
H27B H 0.5490 0.5484 0.1659 0.048 Uiso 1 1 calc R . .
H27C H 0.6325 0.5132 0.1990 0.048 Uiso 1 1 calc R . .
C28 C 0.3364(4) 0.5912(3) 0.1929(2) 0.0338(12) Uani 1 1 d . . .
H28A H 0.2707 0.5574 0.1955 0.051 Uiso 1 1 calc R . .
H28B H 0.3781 0.5829 0.1646 0.051 Uiso 1 1 calc R . .
H28C H 0.3089 0.6348 0.1918 0.051 Uiso 1 1 calc R . .
C29 C 0.2669(4) 0.6167(3) 0.2941(2) 0.0335(11) Uani 1 1 d . . .
H29A H 0.2099 0.5779 0.2903 0.050 Uiso 1 1 calc R . .
H29B H 0.2448 0.6518 0.2746 0.050 Uiso 1 1 calc R . .
H29C H 0.2701 0.6321 0.3264 0.050 Uiso 1 1 calc R . .
C30 C 0.4822(5) 0.5946(3) 0.36112(19) 0.0333(11) Uani 1 1 d . . .
H30A H 0.4075 0.6045 0.3728 0.050 Uiso 1 1 calc R . .
H30B H 0.5419 0.6298 0.3711 0.050 Uiso 1 1 calc R . .
H30C H 0.5004 0.5526 0.3732 0.050 Uiso 1 1 calc R . .
C41 C 0.4795(4) 0.8151(2) 0.15666(17) 0.0254(10) Uani 1 1 d . . .
H41A H 0.4482 0.7873 0.1819 0.030 Uiso 1 1 calc R . .
H41B H 0.4142 0.8289 0.1387 0.030 Uiso 1 1 calc R . .
C42 C 0.5788(4) 0.8116(3) 0.08277(17) 0.0272(10) Uani 1 1 d . . .
H42A H 0.5167 0.8390 0.0754 0.033 Uiso 1 1 calc R . .
H42B H 0.5807 0.7781 0.0575 0.033 Uiso 1 1 calc R . .
C43 C 0.4988(4) 0.7095(2) 0.11721(17) 0.0266(10) Uani 1 1 d . . .
H43A H 0.4375 0.7091 0.0934 0.032 Uiso 1 1 calc R . .
H43B H 0.4637 0.6912 0.1456 0.032 Uiso 1 1 calc R . .
C44 C 0.8232(4) 0.9247(2) 0.35472(18) 0.0285(10) Uani 1 1 d . . .
H44A H 0.8787 0.9170 0.3302 0.034 Uiso 1 1 calc R . .
H44B H 0.8525 0.9655 0.3723 0.034 Uiso 1 1 calc R . .
C45 C 0.7476(4) 0.8833(3) 0.42801(17) 0.0279(10) Uani 1 1 d . . .
H45A H 0.7615 0.9311 0.4354 0.034 Uiso 1 1 calc R . .
H45B H 0.7783 0.8598 0.4540 0.034 Uiso 1 1 calc R . .
C46 C 0.9230(4) 0.8468(3) 0.39773(19) 0.0300(11) Uani 1 1 d . . .
H46A H 0.9633 0.8781 0.4208 0.036 Uiso 1 1 calc R . .
H46B H 0.9713 0.8461 0.3700 0.036 Uiso 1 1 calc R . .
C53 C 0.5526(4) 0.8748(2) 0.17628(17) 0.0248(9) Uani 1 1 d . . .
C54 C 0.6919(4) 0.8547(2) 0.08449(16) 0.0258(9) Uani 1 1 d . . .
C55 C 0.5900(4) 0.6676(2) 0.10076(16) 0.0253(9) Uani 1 1 d . . .
C56 C 0.7068(4) 0.9321(2) 0.33365(17) 0.0263(10) Uani 1 1 d . . .
C57 C 0.9054(4) 0.7792(3) 0.41709(17) 0.0269(10) Uani 1 1 d . . .
C58 C 0.6196(4) 0.8636(2) 0.42358(17) 0.0262(10) Uani 1 1 d . . .
C65 C 0.5190(4) 0.9375(3) 0.17641(19) 0.0319(11) Uani 1 1 d . . .
H65 H 0.4459 0.9448 0.1642 0.038 Uiso 1 1 calc R . .
C66 C 0.5926(5) 0.9894(3) 0.1945(2) 0.0373(12) Uani 1 1 d . . .
H66 H 0.5715 1.0331 0.1947 0.045 Uiso 1 1 calc R . .
C67 C 0.6977(4) 0.9768(3) 0.2122(2) 0.0330(11) Uani 1 1 d . . .
H67 H 0.7499 1.0116 0.2251 0.040 Uiso 1 1 calc R . .
C68 C 0.7259(4) 0.9133(2) 0.21087(17) 0.0267(10) Uani 1 1 d . . .
H68 H 0.7986 0.9052 0.2230 0.032 Uiso 1 1 calc R . .
C69 C 0.7087(5) 0.9096(3) 0.0575(2) 0.0390(13) Uani 1 1 d . . .
H69 H 0.6473 0.9231 0.0396 0.047 Uiso 1 1 calc R . .
C70 C 0.8172(6) 0.9443(3) 0.0570(2) 0.0432(14) Uani 1 1 d . . .
H70 H 0.8312 0.9822 0.0388 0.052 Uiso 1 1 calc R . .
C71 C 0.9051(5) 0.9236(3) 0.0833(2) 0.0432(14) Uani 1 1 d . . .
H71 H 0.9809 0.9457 0.0825 0.052 Uiso 1 1 calc R . .
C72 C 0.8796(4) 0.8703(3) 0.11058(19) 0.0305(11) Uani 1 1 d . . .
H72 H 0.9390 0.8572 0.1297 0.037 Uiso 1 1 calc R . .
C73 C 0.5650(5) 0.6143(3) 0.07078(18) 0.0316(11) Uani 1 1 d . . .
H73 H 0.4887 0.6026 0.0595 0.038 Uiso 1 1 calc R . .
C74 C 0.6527(5) 0.5781(3) 0.0574(2) 0.0359(12) Uani 1 1 d . . .
H74 H 0.6371 0.5409 0.0370 0.043 Uiso 1 1 calc R . .
C75 C 0.7630(5) 0.5964(3) 0.07390(19) 0.0329(11) Uani 1 1 d . . .
H75 H 0.8247 0.5727 0.0646 0.039 Uiso 1 1 calc R . .
C76 C 0.7816(4) 0.6503(3) 0.10447(18) 0.0285(10) Uani 1 1 d . . .
H76 H 0.8572 0.6629 0.1162 0.034 Uiso 1 1 calc R . .
C77 C 0.5451(4) 0.8771(3) 0.29903(17) 0.0280(10) Uani 1 1 d . . .
H77 H 0.5035 0.8371 0.2878 0.034 Uiso 1 1 calc R . .
C78 C 0.4944(4) 0.9356(3) 0.2961(2) 0.0346(12) Uani 1 1 d . . .
H78 H 0.4198 0.9354 0.2828 0.042 Uiso 1 1 calc R . .
C79 C 0.5533(5) 0.9933(3) 0.3128(2) 0.0374(12) Uani 1 1 d . . .
H79 H 0.5201 1.0337 0.3111 0.045 Uiso 1 1 calc R . .
C80 C 0.6621(5) 0.9920(3) 0.33215(19) 0.0320(11) Uani 1 1 d . . .
H80 H 0.7048 1.0312 0.3441 0.038 Uiso 1 1 calc R . .
C81 C 0.7966(4) 0.6781(3) 0.41512(18) 0.0291(10) Uani 1 1 d . . .
H81 H 0.7328 0.6496 0.4031 0.035 Uiso 1 1 calc R . .
C82 C 0.8656(5) 0.6549(3) 0.44839(19) 0.0347(11) Uani 1 1 d . . .
H82 H 0.8505 0.6109 0.4584 0.042 Uiso 1 1 calc R . .
C83 C 0.9562(5) 0.6959(3) 0.46687(19) 0.0363(12) Uani 1 1 d . . .
H83 H 1.0042 0.6811 0.4901 0.044 Uiso 1 1 calc R . .
C84 C 0.9762(5) 0.7594(3) 0.45093(19) 0.0355(12) Uani 1 1 d . . .
H84 H 1.0382 0.7889 0.4632 0.043 Uiso 1 1 calc R . .
C85 C 0.5423(5) 0.8984(3) 0.44685(19) 0.0336(11) Uani 1 1 d . . .
H85 H 0.5678 0.9384 0.4632 0.040 Uiso 1 1 calc R . .
C86 C 0.4272(5) 0.8741(3) 0.44601(19) 0.0343(11) Uani 1 1 d . . .
H86 H 0.3729 0.8965 0.4625 0.041 Uiso 1 1 calc R . .
C87 C 0.3920(4) 0.8165(3) 0.42074(19) 0.0325(11) Uani 1 1 d . . .
H87 H 0.3138 0.7980 0.4203 0.039 Uiso 1 1 calc R . .
C88 C 0.4734(4) 0.7870(3) 0.39650(17) 0.0272(10) Uani 1 1 d . . .
H88 H 0.4490 0.7488 0.3779 0.033 Uiso 1 1 calc R . .
Mo3 Mo 0.85949(3) 0.68795(2) 0.756835(15) 0.02605(9) Uani 1 1 d . . .
Mo4 Mo 0.48022(3) 0.78693(2) 0.751904(14) 0.02383(9) Uani 1 1 d . . .
Fe3 Fe 0.69355(5) 0.76702(3) 0.66310(2) 0.02288(14) Uani 1 1 d . . .
Fe4 Fe 0.71507(6) 0.78205(4) 0.84449(3) 0.02786(15) Uani 1 1 d . . .
N9 N 0.8538(3) 0.7771(2) 0.62116(14) 0.0259(8) Uani 1 1 d . . .
N10 N 0.6756(3) 0.6813(2) 0.61551(14) 0.0259(8) Uani 1 1 d . . .
N11 N 0.6485(3) 0.8340(2) 0.60884(14) 0.0254(8) Uani 1 1 d . . .
N12 N 0.7870(3) 0.8612(2) 0.68916(14) 0.0256(8) Uani 1 1 d . . .
N13 N 0.6421(3) 0.8621(2) 0.88446(15) 0.0301(9) Uani 1 1 d . . .
N14 N 0.8000(4) 0.8748(2) 0.81511(15) 0.0339(10) Uani 1 1 d . . .
N15 N 0.8530(3) 0.8118(2) 0.89571(14) 0.0277(9) Uani 1 1 d . . .
N16 N 0.6027(4) 0.7315(2) 0.89639(15) 0.0328(10) Uani 1 1 d . . .
O7 O 0.7742(3) 0.70888(17) 0.71045(12) 0.0293(7) Uani 1 1 d . . .
O8 O 0.8067(3) 0.72509(19) 0.80769(13) 0.0340(8) Uani 1 1 d . . .
O9 O 0.5720(3) 0.77033(19) 0.79740(13) 0.0327(8) Uani 1 1 d . . .
O10 O 0.5541(3) 0.77381(18) 0.69941(12) 0.0294(7) Uani 1 1 d . . .
O11 O 0.9946(3) 0.72888(19) 0.74827(14) 0.0374(9) Uani 1 1 d . . .
O12 O 0.4728(3) 0.87079(19) 0.75646(13) 0.0325(8) Uani 1 1 d . . .
C11 C 0.9137(4) 0.5833(3) 0.7296(2) 0.0323(11) Uani 1 1 d . . .
C12 C 0.7915(4) 0.5737(2) 0.73417(19) 0.0290(10) Uani 1 1 d . . .
C13 C 0.7653(4) 0.5822(2) 0.78131(19) 0.0282(10) Uani 1 1 d . . .
C14 C 0.8723(4) 0.5943(3) 0.80614(18) 0.0295(11) Uani 1 1 d . . .
C15 C 0.9628(4) 0.5941(3) 0.7748(2) 0.0323(11) Uani 1 1 d . . .
C16 C 0.2919(4) 0.7636(3) 0.78290(19) 0.0301(11) Uani 1 1 d . . .
C17 C 0.2738(4) 0.7793(3) 0.73595(18) 0.0288(10) Uani 1 1 d . . .
C18 C 0.3140(4) 0.7310(3) 0.70709(19) 0.0297(11) Uani 1 1 d . . .
C19 C 0.3583(4) 0.6835(2) 0.73630(18) 0.0284(10) Uani 1 1 d . . .
C20 C 0.3422(4) 0.7035(3) 0.78303(18) 0.0289(10) Uani 1 1 d . . .
C31 C 0.9802(5) 0.5771(3) 0.6862(2) 0.0411(13) Uani 1 1 d . . .
H31A H 1.0424 0.6133 0.6853 0.062 Uiso 1 1 calc R . .
H31B H 0.9288 0.5790 0.6595 0.062 Uiso 1 1 calc R . .
H31C H 1.0130 0.5349 0.6854 0.062 Uiso 1 1 calc R . .
C32 C 0.7050(5) 0.5606(3) 0.6953(2) 0.0362(12) Uani 1 1 d . . .
H32A H 0.6370 0.5333 0.7061 0.054 Uiso 1 1 calc R . .
H32B H 0.7393 0.5375 0.6698 0.054 Uiso 1 1 calc R . .
H32C H 0.6824 0.6026 0.6847 0.054 Uiso 1 1 calc R . .
C33 C 0.6497(4) 0.5795(3) 0.8022(2) 0.0338(11) Uani 1 1 d . . .
H33A H 0.6318 0.6244 0.8095 0.051 Uiso 1 1 calc R . .
H33B H 0.6491 0.5545 0.8305 0.051 Uiso 1 1 calc R . .
H33C H 0.5920 0.5578 0.7804 0.051 Uiso 1 1 calc R . .
C34 C 0.8827(5) 0.6058(3) 0.8574(2) 0.0400(13) Uani 1 1 d . . .
H34A H 0.9641 0.6141 0.8664 0.060 Uiso 1 1 calc R . .
H34B H 0.8474 0.5667 0.8729 0.060 Uiso 1 1 calc R . .
H34C H 0.8433 0.6440 0.8664 0.060 Uiso 1 1 calc R . .
C35 C 1.0898(4) 0.6053(3) 0.7848(2) 0.0448(15) Uani 1 1 d . . .
H35A H 1.1029 0.6174 0.8175 0.067 Uiso 1 1 calc R . .
H35B H 1.1248 0.6409 0.7659 0.067 Uiso 1 1 calc R . .
H35C H 1.1246 0.5648 0.7776 0.067 Uiso 1 1 calc R . .
C36 C 0.2504(5) 0.8001(3) 0.8238(2) 0.0387(12) Uani 1 1 d . . .
H36A H 0.2755 0.7807 0.8521 0.058 Uiso 1 1 calc R . .
H36B H 0.1662 0.7970 0.8228 0.058 Uiso 1 1 calc R . .
H36C H 0.2823 0.8465 0.8232 0.058 Uiso 1 1 calc R . .
C37 C 0.2193(4) 0.8393(3) 0.7218(2) 0.0357(12) Uani 1 1 d . . .
H37A H 0.2184 0.8413 0.6881 0.054 Uiso 1 1 calc R . .
H37B H 0.2637 0.8790 0.7350 0.054 Uiso 1 1 calc R . .
H37C H 0.1402 0.8365 0.7330 0.054 Uiso 1 1 calc R . .
C38 C 0.3136(5) 0.7273(3) 0.65585(19) 0.0366(12) Uani 1 1 d . . .
H38A H 0.2569 0.7547 0.6439 0.055 Uiso 1 1 calc R . .
H38B H 0.2933 0.6815 0.6452 0.055 Uiso 1 1 calc R . .
H38C H 0.3901 0.7433 0.6448 0.055 Uiso 1 1 calc R . .
C39 C 0.4105(5) 0.6235(3) 0.7194(2) 0.0375(12) Uani 1 1 d . . .
H39A H 0.4920 0.6356 0.7128 0.056 Uiso 1 1 calc R . .
H39B H 0.3702 0.6057 0.6913 0.056 Uiso 1 1 calc R . .
H39C H 0.4035 0.5902 0.7431 0.056 Uiso 1 1 calc R . .
C40 C 0.3723(4) 0.6651(3) 0.8238(2) 0.0356(12) Uani 1 1 d . . .
H40A H 0.4549 0.6743 0.8307 0.053 Uiso 1 1 calc R . .
H40B H 0.3532 0.6179 0.8169 0.053 Uiso 1 1 calc R . .
H40C H 0.3286 0.6780 0.8506 0.053 Uiso 1 1 calc R . .
C47 C 0.8819(4) 0.7105(3) 0.61043(18) 0.0285(10) Uani 1 1 d . . .
H47A H 0.9166 0.6924 0.6379 0.034 Uiso 1 1 calc R . .
H47B H 0.9387 0.7117 0.5854 0.034 Uiso 1 1 calc R . .
C48 C 0.8326(4) 0.8125(3) 0.57828(18) 0.0298(10) Uani 1 1 d . . .
H48A H 0.8140 0.7797 0.5528 0.036 Uiso 1 1 calc R . .
H48B H 0.9041 0.8402 0.5702 0.036 Uiso 1 1 calc R . .
C49 C 0.9432(4) 0.8150(2) 0.65078(17) 0.0266(10) Uani 1 1 d . . .
H49A H 1.0115 0.8294 0.6323 0.032 Uiso 1 1 calc R . .
H49B H 0.9674 0.7870 0.6756 0.032 Uiso 1 1 calc R . .
C50 C 0.6457(5) 0.9189(3) 0.8541(2) 0.0348(12) Uani 1 1 d . . .
H50A H 0.6310 0.9588 0.8723 0.042 Uiso 1 1 calc R . .
H50B H 0.5851 0.9105 0.8299 0.042 Uiso 1 1 calc R . .
C51 C 0.7123(4) 0.8791(3) 0.92723(18) 0.0324(11) Uani 1 1 d . . .
H51A H 0.6768 0.8539 0.9530 0.039 Uiso 1 1 calc R . .
H51B H 0.7118 0.9266 0.9350 0.039 Uiso 1 1 calc R . .
C52 C 0.5240(4) 0.8360(3) 0.8968(2) 0.0378(13) Uani 1 1 d . . .
H52A H 0.4728 0.8350 0.8693 0.045 Uiso 1 1 calc R . .
H52B H 0.4946 0.8650 0.9207 0.045 Uiso 1 1 calc R . .
C59 C 0.7740(4) 0.6666(3) 0.59568(18) 0.0302(10) Uani 1 1 d . . .
C60 C 0.7368(4) 0.8555(3) 0.58226(17) 0.0277(10) Uani 1 1 d . . .
C61 C 0.8938(4) 0.8741(3) 0.67125(18) 0.0278(10) Uani 1 1 d . . .
C62 C 0.7610(5) 0.9298(3) 0.83230(19) 0.0352(12) Uani 1 1 d . . .
C63 C 0.8355(4) 0.8640(2) 0.92207(18) 0.0295(10) Uani 1 1 d . . .
C64 C 0.5239(4) 0.7676(3) 0.91450(19) 0.0337(12) Uani 1 1 d . . .
C89 C 0.7769(5) 0.6141(3) 0.56475(19) 0.0356(12) Uani 1 1 d . . .
H89 H 0.8473 0.6054 0.5510 0.043 Uiso 1 1 calc R . .
C90 C 0.6756(5) 0.5740(3) 0.5539(2) 0.0385(12) Uani 1 1 d . . .
H90 H 0.6755 0.5378 0.5326 0.046 Uiso 1 1 calc R . .
C91 C 0.5753(5) 0.5879(3) 0.5747(2) 0.0367(12) Uani 1 1 d . . .
H91 H 0.5052 0.5608 0.5687 0.044 Uiso 1 1 calc R . .
C92 C 0.5786(4) 0.6419(3) 0.60436(18) 0.0299(10) Uani 1 1 d . . .
H92 H 0.5086 0.6519 0.6177 0.036 Uiso 1 1 calc R . .
C93 C 0.7372(5) 0.9127(3) 0.55742(19) 0.0362(12) Uani 1 1 d . . .
H93 H 0.8021 0.9279 0.5397 0.043 Uiso 1 1 calc R . .
C94 C 0.6425(5) 0.9470(3) 0.55881(19) 0.0381(12) Uani 1 1 d . . .
H94 H 0.6410 0.9862 0.5420 0.046 Uiso 1 1 calc R . .
C95 C 0.5492(5) 0.9238(3) 0.5851(2) 0.0379(12) Uani 1 1 d . . .
H95 H 0.4817 0.9457 0.5858 0.045 Uiso 1 1 calc R . .
C96 C 0.5566(4) 0.8681(3) 0.61007(18) 0.0309(11) Uani 1 1 d . . .
H96 H 0.4940 0.8532 0.6291 0.037 Uiso 1 1 calc R . .
C97 C 0.9501(4) 0.9372(3) 0.67197(19) 0.0324(11) Uani 1 1 d . . .
H97 H 1.0251 0.9450 0.6596 0.039 Uiso 1 1 calc R . .
C98 C 0.8977(4) 0.9884(3) 0.6905(2) 0.0369(12) Uani 1 1 d . . .
H98 H 0.9354 1.0320 0.6909 0.044 Uiso 1 1 calc R . .
C99 C 0.7891(4) 0.9755(3) 0.70860(19) 0.0321(11) Uani 1 1 d . . .
H99 H 0.7508 1.0100 0.7217 0.038 Uiso 1 1 calc R . .
C100 C 0.7376(4) 0.9112(3) 0.70716(17) 0.0272(10) Uani 1 1 d . . .
H100 H 0.6630 0.9024 0.7197 0.033 Uiso 1 1 calc R . .
C101 C 0.8249(5) 0.9913(3) 0.8314(2) 0.0462(15) Uani 1 1 d . . .
H101 H 0.7956 1.0294 0.8440 0.055 Uiso 1 1 calc R . .
C102 C 0.9326(6) 0.9956(3) 0.8116(2) 0.0500(17) Uani 1 1 d . . .
H102 H 0.9781 1.0370 0.8101 0.060 Uiso 1 1 calc R . .
C103 C 0.9726(5) 0.9394(4) 0.7942(2) 0.0497(17) Uani 1 1 d . . .
H103 H 1.0466 0.9417 0.7808 0.060 Uiso 1 1 calc R . .
C104 C 0.9049(5) 0.8792(3) 0.7962(2) 0.0388(13) Uani 1 1 d . . .
H104 H 0.9332 0.8405 0.7840 0.047 Uiso 1 1 calc R . .
C105 C 0.9243(5) 0.9019(3) 0.9460(2) 0.0364(12) Uani 1 1 d . . .
H105 H 0.9096 0.9400 0.9634 0.044 Uiso 1 1 calc R . .
C106 C 1.0339(5) 0.8832(3) 0.9439(2) 0.0390(13) Uani 1 1 d . . .
H106 H 1.0955 0.9074 0.9607 0.047 Uiso 1 1 calc R . .
C107 C 1.0527(4) 0.8282(3) 0.9168(2) 0.0346(12) Uani 1 1 d . . .
H107 H 1.1272 0.8141 0.9149 0.042 Uiso 1 1 calc R . .
C108 C 0.9601(4) 0.7943(3) 0.89270(19) 0.0327(11) Uani 1 1 d . . .
H108 H 0.9730 0.7576 0.8734 0.039 Uiso 1 1 calc R . .
C109 C 0.4458(5) 0.7428(3) 0.9467(2) 0.0425(14) Uani 1 1 d . . .
H109 H 0.3922 0.7698 0.9594 0.051 Uiso 1 1 calc R . .
C110 C 0.4459(5) 0.6781(3) 0.9604(2) 0.0451(15) Uani 1 1 d . . .
H110 H 0.3911 0.6598 0.9817 0.054 Uiso 1 1 calc R . .
C111 C 0.5269(5) 0.6415(3) 0.9425(2) 0.0434(15) Uani 1 1 d . . .
H111 H 0.5300 0.5973 0.9515 0.052 Uiso 1 1 calc R . .
C112 C 0.6048(5) 0.6700(3) 0.9110(2) 0.0362(12) Uani 1 1 d . . .
H112 H 0.6620 0.6446 0.8993 0.043 Uiso 1 1 calc R . .
O201 O 0.7340(5) 0.4966(3) 0.4604(2) 0.0748(17) Uani 1 1 d . . .
O202 O 0.6862(4) 0.4279(2) 0.39235(18) 0.0523(11) Uani 1 1 d . . .
O203 O 0.8519(4) 0.5102(2) 0.39272(16) 0.0466(10) Uani 1 1 d . . .
S200 S 0.77213(12) 0.46762(7) 0.41900(5) 0.0394(3) Uani 1 1 d . . .
C200 C 0.8618(5) 0.4074(4) 0.4401(2) 0.0464(15) Uani 1 1 d . . .
F201 F 0.9059(4) 0.3737(2) 0.40651(16) 0.0637(11) Uani 1 1 d . . .
F202 F 0.9504(4) 0.4355(3) 0.46577(15) 0.0707(13) Uani 1 1 d . . .
F203 F 0.8039(4) 0.3632(2) 0.46713(16) 0.0687(13) Uani 1 1 d . . .
O301 O 0.3192(3) 0.5006(2) 0.08849(13) 0.0380(9) Uani 1 1 d . . .
O302 O 0.1646(3) 0.4673(2) 0.03316(14) 0.0388(9) Uani 1 1 d . . .
O303 O 0.3176(3) 0.55232(19) 0.01442(13) 0.0335(8) Uani 1 1 d . . .
S300 S 0.25227(10) 0.51746(6) 0.04984(4) 0.0273(2) Uani 1 1 d . . .
C300 C 0.1700(4) 0.5807(3) 0.0740(2) 0.0354(12) Uani 1 1 d . . .
F301 F 0.1055(3) 0.55837(19) 0.10916(14) 0.0515(9) Uani 1 1 d . . .
F302 F 0.0987(3) 0.6010(2) 0.04294(15) 0.0601(11) Uani 1 1 d . . .
F303 F 0.2382(3) 0.63317(17) 0.08973(13) 0.0458(8) Uani 1 1 d . . .
N600 N 0.7392(4) 0.7541(3) 0.00237(17) 0.0397(11) Uani 1 1 d . . .
C601 C 0.8190(5) 0.7272(3) -0.00196(19) 0.0352(12) Uani 1 1 d . . .
C602 C 0.9196(5) 0.6922(3) -0.0077(2) 0.0441(14) Uani 1 1 d . . .
H60A H 0.8953 0.6462 -0.0171 0.066 Uiso 1 1 calc R . .
H60B H 0.9628 0.6936 0.0215 0.066 Uiso 1 1 calc R . .
H60C H 0.9687 0.7131 -0.0315 0.066 Uiso 1 1 calc R . .
N700 N 0.1663(4) 0.6868(3) 0.9176(2) 0.0484(13) Uani 1 1 d . . .
C701 C 0.1484(4) 0.6320(3) 0.9237(2) 0.0368(12) Uani 1 1 d . . .
C702 C 0.1243(6) 0.5613(3) 0.9306(2) 0.0520(17) Uani 1 1 d . . .
H70A H 0.0517 0.5525 0.9470 0.078 Uiso 1 1 calc R . .
H70B H 0.1869 0.5462 0.9489 0.078 Uiso 1 1 calc R . .
H70C H 0.1182 0.5377 0.9007 0.078 Uiso 1 1 calc R . .
N800 N 0.2281(5) 0.6715(3) 0.4179(2) 0.0507(13) Uani 1 1 d . . .
C801 C 0.1834(4) 0.6193(3) 0.4197(2) 0.0382(13) Uani 1 1 d . . .
C802 C 0.1248(6) 0.5536(4) 0.4218(3) 0.0570(18) Uani 1 1 d . . .
H80A H 0.0425 0.5546 0.4156 0.086 Uiso 1 1 calc R . .
H80B H 0.1357 0.5365 0.4526 0.086 Uiso 1 1 calc R . .
H80C H 0.1565 0.5249 0.3987 0.086 Uiso 1 1 calc R . .
N900 N 0.6443(5) 0.7479(3) 0.49980(19) 0.0489(13) Uani 1 1 d U A 1
C901 C 0.5602(10) 0.7204(7) 0.4997(4) 0.045(3) Uani 0.67(2) 1 d PU A 1
C902 C 0.4414(11) 0.6896(8) 0.5035(5) 0.069(4) Uani 0.67(2) 1 d PU A 1
H90A H 0.4065 0.7075 0.5310 0.103 Uiso 0.67(2) 1 calc PR A 1
H90B H 0.4414 0.6418 0.5061 0.103 Uiso 0.67(2) 1 calc PR A 1
H90C H 0.3971 0.6989 0.4761 0.103 Uiso 0.67(2) 1 calc PR A 1
C911 C 0.5384(19) 0.7391(12) 0.5090(8) 0.040(5) Uani 0.33(2) 1 d PU A 2
C912 C 0.415(2) 0.7278(14) 0.5215(9) 0.061(8) Uani 0.33(2) 1 d PU A 2
H91A H 0.4018 0.6882 0.5398 0.091 Uiso 0.33(2) 1 calc PR A 2
H91B H 0.3672 0.7218 0.4933 0.091 Uiso 0.33(2) 1 calc PR A 2
H91C H 0.3938 0.7659 0.5395 0.091 Uiso 0.33(2) 1 calc PR A 2
O401 O 0.1265(8) 0.9256(5) 0.5844(2) 0.078(2) Uani 0.686(5) 1 d PDU B 1
O402 O 0.0675(6) 0.8977(5) 0.5114(3) 0.088(2) Uani 0.686(5) 1 d PDU B 1
O403 O 0.2808(5) 0.9520(4) 0.5364(3) 0.0460(18) Uani 0.686(5) 1 d PDU B 1
S400 S 0.1692(3) 0.91481(17) 0.53895(14) 0.0455(8) Uani 0.686(5) 1 d PDU B 1
C400 C 0.2110(4) 0.8326(2) 0.5462(2) 0.0530(15) Uani 0.686(5) 1 d PDU B 1
F401 F 0.1310(4) 0.7884(3) 0.56295(18) 0.0470(13) Uani 0.686(5) 1 d PDU B 1
F402 F 0.3121(6) 0.8256(5) 0.5659(3) 0.100(2) Uani 0.686(5) 1 d PDU B 1
F403 F 0.2318(7) 0.8053(4) 0.5053(2) 0.085(2) Uani 0.686(5) 1 d PDU B 1
O411 O 0.1710(19) 0.9053(12) 0.5971(3) 0.078(2) Uani 0.314(5) 1 d PDU B 2
O412 O 0.2576(13) 0.9533(7) 0.5226(5) 0.042(4) Uani 0.314(5) 1 d PDU B 2
O413 O 0.2036(14) 0.8440(5) 0.5232(5) 0.055(4) Uani 0.314(5) 1 d PDU B 2
S410 S 0.1917(6) 0.9041(3) 0.5485(2) 0.0344(16) Uani 0.314(5) 1 d PDU B 2
C410 C 0.0911(7) 0.9411(5) 0.5118(3) 0.035(4) Uani 0.314(5) 1 d PDU B 2
F411 F 0.1268(11) 0.9488(7) 0.4686(4) 0.059(3) Uani 0.314(5) 1 d PDU B 2
F412 F 0.0687(11) 1.0006(5) 0.5270(5) 0.062(4) Uani 0.314(5) 1 d PDU B 2
F413 F -0.0105(8) 0.9044(5) 0.5076(4) 0.044(3) Uani 0.314(5) 1 d PDU B 2
S500 S 0.29824(19) 0.90967(11) 0.04194(9) 0.0355(5) Uani 0.60 1 d PDU C 1
O501 O 0.3614(7) 0.9267(4) 0.0840(2) 0.0518(17) Uani 0.60 1 d PDU C 1
O502 O 0.3715(8) 0.8906(5) 0.0058(3) 0.081(2) Uani 0.60 1 d PDU C 1
O503 O 0.2164(6) 0.9537(3) 0.0295(3) 0.0404(17) Uani 0.60 1 d PDU C 1
C500 C 0.2108(4) 0.8345(2) 0.0572(2) 0.0516(14) Uani 0.60 1 d PDU C 1
F501 F 0.1578(9) 0.8524(6) 0.0953(3) 0.104(3) Uani 0.60 1 d PDU C 1
F502 F 0.2733(5) 0.7858(3) 0.0671(2) 0.0404(14) Uani 0.60 1 d PDU C 1
F503 F 0.1432(8) 0.8090(4) 0.0223(3) 0.084(2) Uani 0.60 1 d PDU C 1
S510 S 0.2564(3) 0.90748(18) 0.06605(14) 0.0398(8) Uiso 0.40 1 d PD D 2
O511 O 0.1888(6) 0.9502(3) 0.0417(3) 0.029(3) Uiso 0.40 1 d PD D 2
O512 O 0.2255(9) 0.8954(7) 0.11295(17) 0.086(5) Uiso 0.40 1 d PD D 2
O513 O 0.3781(4) 0.9231(6) 0.0601(4) 0.066(4) Uiso 0.40 1 d PD D 2
C510 C 0.2274(6) 0.8279(3) 0.0361(3) 0.025(2) Uiso 0.40 1 d PD D 2
F511 F 0.1145(6) 0.8125(4) 0.0415(4) 0.0587(18) Uiso 0.40 1 d PD D 2
F512 F 0.2921(11) 0.7848(7) 0.0540(3) 0.0587(18) Uiso 0.40 1 d PD D 2
F513 F 0.2615(8) 0.8338(5) -0.0075(3) 0.0587(18) Uiso 0.40 1 d PD D 2

loop_
_atom_site_aniso_label
_atom_site_aniso_U_11
_atom_site_aniso_U_22
_atom_site_aniso_U_33
_atom_site_aniso_U_23
_atom_site_aniso_U_13
_atom_site_aniso_U_12
Mo1 0.01395(16) 0.0278(2) 0.02211(19) 0.00079(15) -0.00136(13) 0.00218(14)
Mo2 0.01815(17) 0.02207(19) 0.02256(19) 0.00055(15) -0.00154(14) -0.00095(14)
Fe1 0.0159(3) 0.0251(3) 0.0197(3) 0.0005(3) -0.0018(2) 0.0017(2)
Fe2 0.0184(3) 0.0235(3) 0.0201(3) -0.0007(3) -0.0010(2) -0.0011(2)
O1 0.0175(14) 0.037(2) 0.0262(17) 0.0004(15) -0.0011(12) 0.0038(13)
O2 0.0230(16) 0.037(2) 0.0261(18) 0.0021(15) -0.0024(13) 0.0048(14)
O3 0.0267(16) 0.0298(18) 0.0256(17) 0.0000(14) 0.0009(13) -0.0045(13)
O4 0.0266(16) 0.0264(17) 0.0269(18) 0.0029(14) 0.0002(13) -0.0033(13)
O5 0.0230(16) 0.0333(19) 0.0328(19) -0.0005(15) -0.0019(14) 0.0025(13)
O6 0.0258(16) 0.0290(19) 0.043(2) 0.0032(16) -0.0032(15) 0.0039(14)
N1 0.0184(17) 0.028(2) 0.023(2) 0.0006(16) -0.0031(14) 0.0019(14)
N2 0.0197(17) 0.027(2) 0.0224(19) -0.0004(16) 0.0022(14) 0.0059(15)
N3 0.0238(18) 0.026(2) 0.0215(19) -0.0018(16) 0.0015(15) 0.0030(15)
N4 0.0209(17) 0.029(2) 0.0220(19) 0.0000(16) 0.0021(14) 0.0020(15)
N5 0.0202(17) 0.025(2) 0.023(2) -0.0016(16) -0.0005(14) -0.0003(14)
N6 0.0248(18) 0.025(2) 0.0216(19) 0.0024(16) 0.0015(15) 0.0015(15)
N7 0.0247(18) 0.030(2) 0.0200(19) -0.0008(16) -0.0026(15) -0.0002(16)
N8 0.0260(19) 0.028(2) 0.0215(19) 0.0007(16) 0.0024(15) -0.0007(16)
C1 0.017(2) 0.032(3) 0.029(2) -0.001(2) -0.0044(17) 0.0055(18)
C2 0.0134(19) 0.036(3) 0.032(3) 0.003(2) 0.0000(17) 0.0025(17)
C3 0.018(2) 0.038(3) 0.030(3) -0.003(2) 0.0027(18) 0.0066(18)
C4 0.018(2) 0.030(3) 0.037(3) 0.000(2) -0.0008(18) 0.0057(18)
C5 0.019(2) 0.031(3) 0.034(3) 0.004(2) -0.0020(18) 0.0048(18)
C6 0.021(2) 0.022(2) 0.031(3) 0.0030(19) -0.0035(18) -0.0008(17)
C7 0.023(2) 0.024(2) 0.029(2) 0.0018(19) -0.0012(18) -0.0055(17)
C8 0.026(2) 0.022(2) 0.029(2) 0.0009(19) -0.0045(18) -0.0012(18)
C9 0.018(2) 0.024(2) 0.031(2) 0.0019(19) -0.0013(17) -0.0011(16)
C10 0.021(2) 0.024(2) 0.025(2) 0.0003(18) 0.0000(17) -0.0030(17)
C21 0.024(2) 0.043(3) 0.034(3) 0.002(2) -0.005(2) 0.004(2)
C22 0.023(2) 0.040(3) 0.039(3) 0.006(2) 0.003(2) 0.002(2)
C23 0.027(2) 0.067(4) 0.031(3) -0.003(3) 0.005(2) 0.005(2)
C24 0.030(3) 0.039(3) 0.052(4) -0.004(3) -0.003(2) -0.003(2)
C25 0.032(3) 0.032(3) 0.040(3) 0.007(2) 0.001(2) 0.003(2)
C26 0.021(2) 0.034(3) 0.047(3) 0.003(2) -0.004(2) 0.0019(19)
C27 0.036(3) 0.026(3) 0.034(3) -0.004(2) 0.005(2) 0.001(2)
C28 0.031(2) 0.032(3) 0.037(3) 0.002(2) -0.011(2) -0.004(2)
C29 0.023(2) 0.034(3) 0.043(3) 0.005(2) 0.000(2) 0.003(2)
C30 0.033(3) 0.035(3) 0.031(3) 0.001(2) -0.001(2) 0.001(2)
C41 0.019(2) 0.031(2) 0.027(2) 0.000(2) -0.0002(17) 0.0050(17)
C42 0.027(2) 0.033(3) 0.023(2) 0.001(2) -0.0051(18) 0.0066(19)
C43 0.022(2) 0.032(3) 0.026(2) -0.004(2) -0.0029(18) 0.0025(18)
C44 0.027(2) 0.027(2) 0.030(3) 0.002(2) 0.0014(19) -0.0044(18)
C45 0.030(2) 0.031(3) 0.021(2) -0.0033(19) 0.0002(18) -0.0013(19)
C46 0.020(2) 0.032(3) 0.036(3) 0.004(2) -0.0067(19) -0.0033(18)
C53 0.021(2) 0.027(2) 0.026(2) -0.0005(19) 0.0016(17) 0.0037(17)
C54 0.031(2) 0.026(2) 0.021(2) -0.0012(19) -0.0002(18) 0.0027(18)
C55 0.026(2) 0.026(2) 0.022(2) 0.0004(19) -0.0033(18) -0.0007(18)
C56 0.029(2) 0.025(2) 0.024(2) 0.0044(19) 0.0022(18) -0.0023(18)
C57 0.022(2) 0.031(3) 0.027(2) -0.002(2) -0.0022(18) 0.0006(18)
C58 0.028(2) 0.027(2) 0.023(2) 0.0009(19) 0.0014(18) -0.0001(18)
C65 0.028(2) 0.035(3) 0.034(3) -0.002(2) -0.004(2) 0.009(2)
C66 0.038(3) 0.031(3) 0.044(3) -0.002(2) -0.001(2) 0.009(2)
C67 0.030(2) 0.030(3) 0.038(3) -0.003(2) 0.001(2) 0.001(2)
C68 0.022(2) 0.030(2) 0.028(2) -0.003(2) -0.0005(18) 0.0038(18)
C69 0.051(3) 0.035(3) 0.030(3) 0.002(2) -0.010(2) 0.000(2)
C70 0.058(4) 0.033(3) 0.036(3) 0.010(2) -0.005(3) -0.009(3)
C71 0.043(3) 0.039(3) 0.044(3) 0.000(3) 0.003(3) -0.011(2)
C72 0.027(2) 0.032(3) 0.032(3) 0.001(2) 0.0012(19) -0.0004(19)
C73 0.036(3) 0.030(3) 0.028(3) -0.003(2) -0.006(2) 0.001(2)
C74 0.043(3) 0.031(3) 0.032(3) -0.005(2) 0.000(2) -0.002(2)
C75 0.034(3) 0.030(3) 0.035(3) -0.001(2) 0.006(2) 0.008(2)
C76 0.025(2) 0.033(3) 0.028(3) 0.002(2) 0.0021(18) 0.0053(19)
C77 0.026(2) 0.029(3) 0.028(2) 0.002(2) -0.0041(18) 0.0013(19)
C78 0.031(2) 0.038(3) 0.037(3) -0.001(2) -0.004(2) 0.012(2)
C79 0.045(3) 0.029(3) 0.040(3) 0.000(2) -0.006(2) 0.013(2)
C80 0.038(3) 0.025(2) 0.033(3) 0.000(2) -0.001(2) 0.002(2)
C81 0.031(2) 0.029(3) 0.027(2) 0.002(2) -0.0013(19) -0.0008(19)
C82 0.043(3) 0.033(3) 0.029(3) 0.002(2) -0.001(2) 0.009(2)
C83 0.044(3) 0.039(3) 0.027(3) 0.001(2) -0.009(2) 0.010(2)
C84 0.035(3) 0.036(3) 0.034(3) -0.005(2) -0.012(2) 0.001(2)
C85 0.042(3) 0.029(3) 0.030(3) 0.001(2) 0.006(2) 0.001(2)
C86 0.034(3) 0.038(3) 0.033(3) 0.003(2) 0.012(2) 0.008(2)
C87 0.029(2) 0.035(3) 0.033(3) 0.004(2) 0.006(2) 0.003(2)
C88 0.024(2) 0.032(3) 0.025(2) 0.002(2) 0.0027(18) 0.0009(18)
Mo3 0.02041(18) 0.0277(2) 0.0290(2) 0.00794(17) -0.00403(15) -0.00347(15)
Mo4 0.01704(16) 0.0285(2) 0.0246(2) 0.00348(16) -0.00146(14) -0.00389(14)
Fe3 0.0185(3) 0.0258(3) 0.0237(3) 0.0042(3) -0.0008(2) -0.0010(2)
Fe4 0.0262(3) 0.0292(4) 0.0263(4) 0.0070(3) -0.0071(3) -0.0061(3)
N9 0.0242(18) 0.028(2) 0.025(2) 0.0032(17) -0.0002(15) 0.0016(15)
N10 0.0245(19) 0.026(2) 0.027(2) 0.0016(17) -0.0012(15) -0.0004(15)
N11 0.0232(18) 0.031(2) 0.0213(19) 0.0048(16) -0.0045(15) 0.0008(15)
N12 0.0225(18) 0.028(2) 0.025(2) 0.0057(16) -0.0049(15) -0.0059(15)
N13 0.027(2) 0.031(2) 0.031(2) 0.0082(18) -0.0066(17) -0.0022(16)
N14 0.035(2) 0.036(2) 0.028(2) 0.0139(19) -0.0086(18) -0.0102(18)
N15 0.0248(19) 0.032(2) 0.025(2) 0.0047(17) -0.0042(16) -0.0035(16)
N16 0.033(2) 0.035(2) 0.029(2) 0.0104(19) -0.0063(17) -0.0081(18)
O7 0.0277(16) 0.0284(18) 0.0313(19) 0.0046(15) -0.0027(14) 0.0006(13)
O8 0.0346(18) 0.034(2) 0.0315(19) 0.0082(16) -0.0094(15) -0.0039(15)
O9 0.0243(16) 0.042(2) 0.0292(19) 0.0062(16) -0.0065(14) -0.0075(14)
O10 0.0188(15) 0.0363(19) 0.0323(19) 0.0034(15) -0.0026(13) -0.0002(13)
O11 0.0270(17) 0.037(2) 0.046(2) 0.0092(18) -0.0054(16) -0.0055(15)
O12 0.0242(16) 0.036(2) 0.035(2) 0.0028(16) 0.0016(14) -0.0051(14)
C11 0.029(2) 0.028(3) 0.040(3) 0.010(2) -0.001(2) 0.0022(19)
C12 0.026(2) 0.023(2) 0.037(3) 0.005(2) -0.004(2) -0.0031(18)
C13 0.022(2) 0.024(2) 0.038(3) 0.010(2) -0.0045(19) -0.0012(17)
C14 0.021(2) 0.033(3) 0.033(3) 0.013(2) -0.0028(19) -0.0043(18)
C15 0.019(2) 0.036(3) 0.042(3) 0.015(2) -0.004(2) 0.0006(19)
C16 0.016(2) 0.035(3) 0.037(3) 0.003(2) 0.0013(18) -0.0063(18)
C17 0.018(2) 0.033(3) 0.034(3) 0.005(2) -0.0016(18) -0.0044(18)
C18 0.020(2) 0.031(3) 0.037(3) 0.002(2) -0.0037(19) -0.0056(18)
C19 0.019(2) 0.029(3) 0.036(3) 0.002(2) -0.0022(18) -0.0047(18)
C20 0.020(2) 0.032(3) 0.033(3) 0.004(2) -0.0002(18) -0.0062(18)
C31 0.044(3) 0.039(3) 0.041(3) 0.005(3) 0.008(2) 0.009(2)
C32 0.034(3) 0.032(3) 0.041(3) 0.003(2) -0.009(2) -0.002(2)
C33 0.023(2) 0.036(3) 0.041(3) 0.007(2) -0.001(2) -0.002(2)
C34 0.031(3) 0.049(3) 0.039(3) 0.015(3) -0.009(2) -0.005(2)
C35 0.021(2) 0.055(4) 0.058(4) 0.019(3) -0.001(2) 0.000(2)
C36 0.030(3) 0.047(3) 0.039(3) 0.000(3) 0.001(2) 0.002(2)
C37 0.024(2) 0.039(3) 0.044(3) 0.004(2) -0.002(2) 0.001(2)
C38 0.033(3) 0.041(3) 0.035(3) 0.001(2) -0.011(2) 0.001(2)
C39 0.036(3) 0.035(3) 0.041(3) -0.001(2) -0.005(2) 0.003(2)
C40 0.025(2) 0.042(3) 0.039(3) 0.011(2) -0.001(2) -0.005(2)
C47 0.024(2) 0.031(3) 0.030(3) 0.004(2) 0.0031(19) 0.0031(19)
C48 0.029(2) 0.032(3) 0.027(2) 0.007(2) 0.0042(19) -0.0010(19)
C49 0.0167(19) 0.033(3) 0.030(2) 0.005(2) 0.0008(17) -0.0026(17)
C50 0.036(3) 0.030(3) 0.038(3) 0.011(2) -0.012(2) -0.002(2)
C51 0.030(2) 0.036(3) 0.030(3) 0.003(2) -0.008(2) 0.001(2)
C52 0.028(2) 0.038(3) 0.047(3) 0.013(3) -0.006(2) -0.001(2)
C59 0.033(2) 0.028(3) 0.029(3) 0.007(2) -0.003(2) 0.000(2)
C60 0.026(2) 0.032(3) 0.023(2) 0.004(2) -0.0034(18) -0.0037(19)
C61 0.021(2) 0.032(3) 0.029(3) 0.008(2) -0.0007(18) -0.0035(18)
C62 0.037(3) 0.034(3) 0.032(3) 0.009(2) -0.013(2) -0.006(2)
C63 0.033(2) 0.025(2) 0.029(3) 0.005(2) -0.008(2) -0.0026(19)
C64 0.026(2) 0.040(3) 0.034(3) 0.009(2) -0.005(2) -0.005(2)
C89 0.040(3) 0.036(3) 0.030(3) 0.003(2) 0.005(2) 0.002(2)
C90 0.048(3) 0.034(3) 0.032(3) -0.005(2) 0.002(2) -0.001(2)
C91 0.035(3) 0.035(3) 0.038(3) -0.002(2) -0.004(2) -0.003(2)
C92 0.029(2) 0.031(3) 0.028(3) 0.001(2) -0.0002(19) -0.0009(19)
C93 0.042(3) 0.035(3) 0.030(3) 0.008(2) 0.001(2) -0.002(2)
C94 0.048(3) 0.037(3) 0.029(3) 0.006(2) -0.004(2) 0.008(2)
C95 0.044(3) 0.034(3) 0.037(3) 0.003(2) -0.007(2) 0.011(2)
C96 0.026(2) 0.037(3) 0.030(3) 0.000(2) -0.0070(19) 0.007(2)
C97 0.023(2) 0.038(3) 0.034(3) 0.003(2) 0.0011(19) -0.005(2)
C98 0.030(2) 0.031(3) 0.048(3) 0.003(2) 0.000(2) -0.007(2)
C99 0.027(2) 0.030(3) 0.038(3) 0.002(2) -0.002(2) 0.0030(19)
C100 0.020(2) 0.034(3) 0.027(2) 0.002(2) -0.0014(17) -0.0009(18)
C101 0.052(3) 0.037(3) 0.047(4) 0.019(3) -0.014(3) -0.011(3)
C102 0.052(4) 0.041(4) 0.052(4) 0.015(3) -0.012(3) -0.019(3)
C103 0.037(3) 0.059(4) 0.048(4) 0.019(3) -0.012(3) -0.023(3)
C104 0.034(3) 0.046(3) 0.034(3) 0.016(2) -0.005(2) -0.012(2)
C105 0.037(3) 0.028(3) 0.042(3) 0.005(2) -0.013(2) -0.001(2)
C106 0.038(3) 0.030(3) 0.046(3) 0.007(2) -0.017(2) -0.008(2)
C107 0.029(2) 0.038(3) 0.037(3) 0.006(2) -0.009(2) -0.001(2)
C108 0.031(2) 0.032(3) 0.034(3) 0.003(2) -0.006(2) -0.001(2)
C109 0.029(3) 0.053(4) 0.044(3) 0.013(3) -0.003(2) -0.004(2)
C110 0.033(3) 0.056(4) 0.044(3) 0.020(3) -0.005(2) -0.011(3)
C111 0.040(3) 0.047(3) 0.040(3) 0.021(3) -0.012(2) -0.014(3)
C112 0.039(3) 0.031(3) 0.035(3) 0.009(2) -0.009(2) -0.010(2)
O201 0.087(4) 0.065(4) 0.071(4) -0.026(3) 0.030(3) 0.005(3)
O202 0.039(2) 0.048(3) 0.068(3) -0.005(2) -0.012(2) -0.0003(19)
O203 0.048(2) 0.043(2) 0.048(3) 0.008(2) -0.0014(19) 0.0005(19)
S200 0.0351(7) 0.0376(7) 0.0445(8) -0.0073(6) -0.0005(6) 0.0021(5)
C200 0.043(3) 0.060(4) 0.033(3) 0.011(3) 0.002(2) -0.009(3)
F201 0.058(2) 0.070(3) 0.069(3) 0.010(2) 0.012(2) 0.030(2)
F202 0.054(2) 0.096(4) 0.057(3) 0.019(2) -0.022(2) -0.014(2)
F203 0.059(2) 0.077(3) 0.070(3) 0.035(2) 0.004(2) -0.007(2)
O301 0.0370(19) 0.046(2) 0.032(2) 0.0112(17) -0.0014(16) 0.0072(17)
O302 0.0362(19) 0.036(2) 0.042(2) -0.0061(17) 0.0040(17) -0.0055(16)
O303 0.0332(18) 0.036(2) 0.0298(19) 0.0077(16) 0.0032(15) -0.0036(15)
S300 0.0280(5) 0.0269(6) 0.0267(6) 0.0011(5) 0.0001(4) 0.0013(4)
C300 0.030(2) 0.038(3) 0.038(3) -0.002(2) -0.006(2) 0.003(2)
F301 0.0435(19) 0.052(2) 0.057(2) -0.0083(18) 0.0214(17) -0.0008(16)
F302 0.051(2) 0.065(3) 0.069(3) -0.006(2) -0.0191(19) 0.0332(19)
F303 0.0440(18) 0.0364(18) 0.055(2) -0.0131(16) 0.0015(16) -0.0015(14)
N600 0.043(3) 0.045(3) 0.032(2) 0.001(2) 0.002(2) 0.009(2)
C601 0.040(3) 0.033(3) 0.032(3) 0.004(2) 0.000(2) 0.001(2)
C602 0.037(3) 0.041(3) 0.055(4) 0.007(3) 0.015(3) 0.005(2)
N700 0.037(3) 0.049(3) 0.060(4) 0.011(3) 0.007(2) 0.008(2)
C701 0.027(2) 0.048(4) 0.037(3) 0.006(3) -0.002(2) 0.007(2)
C702 0.069(4) 0.038(3) 0.048(4) 0.003(3) -0.022(3) 0.005(3)
N800 0.047(3) 0.055(4) 0.047(3) 0.004(3) 0.001(2) -0.008(3)
C801 0.028(2) 0.050(4) 0.037(3) 0.004(3) 0.002(2) 0.003(2)
C802 0.050(4) 0.049(4) 0.070(5) -0.003(4) 0.002(3) -0.003(3)
N900 0.050(2) 0.054(2) 0.042(2) 0.004(2) -0.0068(19) 0.000(2)
C901 0.045(4) 0.048(4) 0.042(4) 0.005(3) -0.003(3) 0.007(3)
C902 0.065(5) 0.070(5) 0.071(5) 0.007(3) -0.005(3) 0.005(3)
C911 0.041(6) 0.040(6) 0.039(6) 0.002(3) -0.001(3) 0.005(3)
C912 0.060(8) 0.062(8) 0.060(8) 0.004(3) 0.000(3) 0.005(3)
O401 0.082(3) 0.080(3) 0.071(2) -0.006(2) 0.0228(19) -0.0003(19)
O402 0.082(3) 0.084(4) 0.096(3) 0.002(3) -0.027(2) 0.006(3)
O403 0.045(2) 0.049(3) 0.044(3) 0.006(2) 0.013(2) 0.002(2)
S400 0.0514(15) 0.0314(14) 0.0513(17) -0.0112(12) 0.0042(12) -0.0035(11)
C400 0.052(2) 0.046(2) 0.061(3) 0.015(2) 0.011(2) 0.001(2)
F401 0.045(2) 0.046(2) 0.047(2) -0.0002(19) 0.0058(18) -0.0065(17)
F402 0.083(3) 0.103(4) 0.116(4) 0.017(3) -0.021(3) 0.010(3)
F403 0.090(3) 0.083(3) 0.083(3) -0.002(2) 0.024(2) 0.014(2)
O411 0.082(3) 0.080(3) 0.071(2) -0.006(2) 0.0228(19) -0.0003(19)
O412 0.045(5) 0.042(5) 0.038(5) 0.008(3) 0.006(3) 0.003(3)
O413 0.055(5) 0.054(5) 0.057(5) -0.003(3) 0.004(3) 0.007(3)
S410 0.041(3) 0.026(2) 0.035(3) 0.0001(18) 0.0078(19) -0.0003(18)
C410 0.035(4) 0.033(5) 0.038(5) 0.000(3) -0.002(3) 0.004(3)
F411 0.059(4) 0.061(4) 0.057(4) 0.004(3) -0.001(3) 0.000(3)
F412 0.060(4) 0.061(4) 0.064(4) -0.001(3) -0.004(3) 0.007(3)
F413 0.040(4) 0.047(4) 0.045(4) 0.001(3) -0.001(3) 0.003(3)
S500 0.0362(10) 0.0295(10) 0.0402(12) -0.0059(9) -0.0130(9) 0.0046(8)
O501 0.056(3) 0.052(3) 0.048(3) -0.004(2) -0.027(2) 0.012(2)
O502 0.087(3) 0.080(4) 0.079(3) 0.001(3) 0.030(2) 0.016(3)
O503 0.041(3) 0.041(3) 0.040(3) 0.007(2) -0.007(2) 0.0096(19)
C500 0.049(3) 0.045(2) 0.061(3) 0.018(2) -0.015(2) 0.0046(16)
F501 0.103(4) 0.109(4) 0.103(3) 0.008(3) 0.024(3) 0.016(3)
F502 0.039(2) 0.041(2) 0.043(3) 0.011(2) -0.003(2) 0.0080(18)
F503 0.088(3) 0.076(3) 0.085(3) 0.006(3) -0.040(3) 0.000(2)

loop_
_atom_type_symbol
_atom_type_description
_atom_type_scat_dispersion_real
_atom_type_scat_dispersion_imag
_atom_type_scat_source
C C 0.0033 0.0016 'International Tables Vol C Tables 4.2.6.8 and 6.1.1.4'
H H 0.0000 0.0000 'International Tables Vol C Tables 4.2.6.8 and 6.1.1.4'
F F 0.0171 0.0103 'International Tables Vol C Tables 4.2.6.8 and 6.1.1.4'
Fe Fe 0.3463 0.8444 'International Tables Vol C Tables 4.2.6.8 and 6.1.1.4'
Mo Mo -1.6832 0.6857 'International Tables Vol C Tables 4.2.6.8 and 6.1.1.4'
N N 0.0061 0.0033 'International Tables Vol C Tables 4.2.6.8 and 6.1.1.4'
O O 0.0106 0.0060 'International Tables Vol C Tables 4.2.6.8 and 6.1.1.4'
S S 0.1246 0.1234 'International Tables Vol C Tables 4.2.6.8 and 6.1.1.4'

loop_
_exptl_crystal_face_index_h
_exptl_crystal_face_index_k
_exptl_crystal_face_index_l
_exptl_crystal_face_perp_dist
0 -1 -6 0.0410
0 1 5 0.0580
4 -3 0 0.1580
-4 3 0 0.1780
3 -1 7 0.1300
0 7 -1 0.0320
0 -6 1 0.0540

loop_
_geom_angle_atom_site_label_1
_geom_angle_atom_site_label_2
_geom_angle_atom_site_label_3
_geom_angle
O5 Mo1 O2 104.53(18)
O5 Mo1 O1 106.02(17)
O2 Mo1 O1 107.33(16)
O5 Mo1 C1 92.54(17)
O2 Mo1 C1 102.86(17)
O1 Mo1 C1 138.80(18)
O5 Mo1 C5 126.46(17)
O2 Mo1 C5 86.54(18)
O1 Mo1 C5 120.46(18)
C1 Mo1 C5 34.61(17)
O5 Mo1 C2 84.29(18)
O2 Mo1 C2 137.12(17)
O1 Mo1 C2 110.25(17)
C1 Mo1 C2 34.28(18)
C5 Mo1 C2 56.83(17)
O5 Mo1 C4 140.22(17)
O2 Mo1 C4 106.35(18)
O1 Mo1 C4 88.02(17)
C1 Mo1 C4 56.56(17)
C5 Mo1 C4 33.87(19)
C2 Mo1 C4 55.98(17)
O5 Mo1 C3 110.23(18)
O2 Mo1 C3 139.48(18)
O1 Mo1 C3 82.66(17)
C1 Mo1 C3 56.27(18)
C5 Mo1 C3 56.17(18)
C2 Mo1 C3 33.47(18)
C4 Mo1 C3 33.50(18)
O6 Mo2 O4 104.91(18)
O6 Mo2 O3 105.77(19)
O4 Mo2 O3 107.60(16)
O6 Mo2 C8 91.41(18)
O4 Mo2 C8 103.30(18)
O3 Mo2 C8 138.93(17)
O6 Mo2 C9 84.88(17)
O4 Mo2 C9 137.27(18)
O3 Mo2 C9 109.39(17)
C8 Mo2 C9 34.11(18)
O6 Mo2 C7 124.65(17)
O4 Mo2 C7 85.59(17)
O3 Mo2 C7 122.73(17)
C8 Mo2 C7 34.32(17)
C9 Mo2 C7 56.52(17)
O6 Mo2 C6 140.85(17)
O4 Mo2 C6 103.99(18)
O3 Mo2 C6 89.87(17)
C8 Mo2 C6 56.41(16)
C9 Mo2 C6 55.99(16)
C7 Mo2 C6 33.81(17)
O6 Mo2 C10 111.78(17)
O4 Mo2 C10 137.49(17)
O3 Mo2 C10 82.67(16)
C8 Mo2 C10 56.27(17)
C9 Mo2 C10 33.54(16)
C7 Mo2 C10 56.20(17)
C6 Mo2 C10 33.68(17)
O1 Fe1 O4 94.20(14)
O1 Fe1 N4 111.97(16)
O4 Fe1 N4 87.64(15)
O1 Fe1 N3 95.04(15)
O4 Fe1 N3 170.55(14)
N4 Fe1 N3 90.79(16)
O1 Fe1 N2 96.74(15)
O4 Fe1 N2 96.79(15)
N4 Fe1 N2 150.60(15)
N3 Fe1 N2 80.12(16)
O1 Fe1 N1 170.89(16)
O4 Fe1 N1 92.40(14)
N4 Fe1 N1 74.56(16)
N3 Fe1 N1 78.21(15)
N2 Fe1 N1 76.22(15)
O3 Fe2 O2 93.19(15)
O3 Fe2 N8 94.94(16)
O2 Fe2 N8 170.38(16)
O3 Fe2 N7 110.98(16)
O2 Fe2 N7 89.30(15)
N8 Fe2 N7 92.56(16)
O3 Fe2 N5 171.97(16)
O2 Fe2 N5 92.86(15)
N8 Fe2 N5 78.59(16)
N7 Fe2 N5 74.36(16)
O3 Fe2 N6 98.83(16)
O2 Fe2 N6 95.58(15)
N8 Fe2 N6 78.12(16)
N7 Fe2 N6 149.48(16)
N5 Fe2 N6 75.32(15)
Mo1 O1 Fe1 150.7(2)
Mo1 O2 Fe2 164.3(2)
Mo2 O3 Fe2 150.0(2)
Mo2 O4 Fe1 155.8(2)
C43 N1 C41 112.3(4)
C43 N1 C42 110.9(4)
C41 N1 C42 111.8(4)
C43 N1 Fe1 106.0(3)
C41 N1 Fe1 105.8(3)
C42 N1 Fe1 109.7(3)
C68 N2 C53 117.7(4)
C68 N2 Fe1 124.1(3)
C53 N2 Fe1 114.2(3)
C54 N3 C72 117.7(5)
C54 N3 Fe1 114.7(3)
C72 N3 Fe1 125.4(4)
C76 N4 C55 118.6(5)
C76 N4 Fe1 125.9(3)
C55 N4 Fe1 115.5(3)
C46 N5 C44 111.6(4)
C46 N5 C45 110.2(4)
C44 N5 C45 111.9(4)
C46 N5 Fe2 106.6(3)
C44 N5 Fe2 107.3(3)
C45 N5 Fe2 109.0(3)
C77 N6 C56 118.2(5)
C77 N6 Fe2 123.9(3)
C56 N6 Fe2 113.6(3)
C81 N7 C57 117.7(4)
C81 N7 Fe2 127.2(3)
C57 N7 Fe2 115.0(3)
C58 N8 C88 118.0(5)
C58 N8 Fe2 114.3(3)
C88 N8 Fe2 125.2(4)
C2 C1 C5 107.9(5)
C2 C1 C21 124.2(5)
C5 C1 C21 127.7(5)
C2 C1 Mo1 74.6(3)
C5 C1 Mo1 73.2(3)
C21 C1 Mo1 122.8(4)
C3 C2 C1 108.0(5)
C3 C2 C22 127.5(5)
C1 C2 C22 124.5(5)
C3 C2 Mo1 74.8(3)
C1 C2 Mo1 71.2(3)
C22 C2 Mo1 120.2(4)
C2 C3 C4 107.9(5)
C2 C3 C23 127.1(5)
C4 C3 C23 125.0(5)
C2 C3 Mo1 71.8(3)
C4 C3 Mo1 71.9(3)
C23 C3 Mo1 121.3(4)
C5 C4 C3 108.7(5)
C5 C4 C24 125.6(5)
C3 C4 C24 125.6(5)
C5 C4 Mo1 71.8(3)
C3 C4 Mo1 74.6(3)
C24 C4 Mo1 121.4(4)
C4 C5 C1 107.5(5)
C4 C5 C25 125.6(5)
C1 C5 C25 126.9(5)
C4 C5 Mo1 74.4(3)
C1 C5 Mo1 72.1(3)
C25 C5 Mo1 121.5(4)
C10 C6 C7 108.3(4)
C10 C6 C26 125.0(5)
C7 C6 C26 126.7(5)
C10 C6 Mo2 73.3(3)
C7 C6 Mo2 72.6(3)
C26 C6 Mo2 120.7(3)
C6 C7 C8 107.0(5)
C6 C7 C27 125.7(5)
C8 C7 C27 127.3(5)
C6 C7 Mo2 73.6(3)
C8 C7 Mo2 71.0(3)
C27 C7 Mo2 121.6(3)
C9 C8 C7 108.4(4)
C9 C8 C28 124.0(5)
C7 C8 C28 127.3(5)
C9 C8 Mo2 74.3(3)
C7 C8 Mo2 74.6(3)
C28 C8 Mo2 121.0(3)
C10 C9 C8 108.2(4)
C10 C9 C29 127.6(5)
C8 C9 C29 124.2(5)
C10 C9 Mo2 74.4(3)
C8 C9 Mo2 71.6(3)
C29 C9 Mo2 119.2(4)
C9 C10 C6 108.0(4)
C9 C10 C30 127.5(5)
C6 C10 C30 124.5(4)
C9 C10 Mo2 72.1(3)
C6 C10 Mo2 73.0(3)
C30 C10 Mo2 121.7(3)
C1 C21 H21A 109.5
C1 C21 H21B 109.5
H21A C21 H21B 109.5
C1 C21 H21C 109.5
H21A C21 H21C 109.5
H21B C21 H21C 109.5
C2 C22 H22A 109.5
C2 C22 H22B 109.5
H22A C22 H22B 109.5
C2 C22 H22C 109.5
H22A C22 H22C 109.5
H22B C22 H22C 109.5
C3 C23 H23A 109.5
C3 C23 H23B 109.5
H23A C23 H23B 109.5
C3 C23 H23C 109.5
H23A C23 H23C 109.5
H23B C23 H23C 109.5
C4 C24 H24A 109.5
C4 C24 H24B 109.5
H24A C24 H24B 109.5
C4 C24 H24C 109.5
H24A C24 H24C 109.5
H24B C24 H24C 109.5
C5 C25 H25A 109.5
C5 C25 H25B 109.5
H25A C25 H25B 109.5
C5 C25 H25C 109.5
H25A C25 H25C 109.5
H25B C25 H25C 109.5
C6 C26 H26A 109.5
C6 C26 H26B 109.5
H26A C26 H26B 109.5
C6 C26 H26C 109.5
H26A C26 H26C 109.5
H26B C26 H26C 109.5
C7 C27 H27A 109.5
C7 C27 H27B 109.5
H27A C27 H27B 109.5
C7 C27 H27C 109.5
H27A C27 H27C 109.5
H27B C27 H27C 109.5
C8 C28 H28A 109.5
C8 C28 H28B 109.5
H28A C28 H28B 109.5
C8 C28 H28C 109.5
H28A C28 H28C 109.5
H28B C28 H28C 109.5
C9 C29 H29A 109.5
C9 C29 H29B 109.5
H29A C29 H29B 109.5
C9 C29 H29C 109.5
H29A C29 H29C 109.5
H29B C29 H29C 109.5
C10 C30 H30A 109.5
C10 C30 H30B 109.5
H30A C30 H30B 109.5
C10 C30 H30C 109.5
H30A C30 H30C 109.5
H30B C30 H30C 109.5
N1 C41 C53 108.8(4)
N1 C41 H41A 109.9
C53 C41 H41A 109.9
N1 C41 H41B 109.9
C53 C41 H41B 109.9
H41A C41 H41B 108.3
N1 C42 C54 113.6(4)
N1 C42 H42A 108.8
C54 C42 H42A 108.8
N1 C42 H42B 108.8
C54 C42 H42B 108.8
H42A C42 H42B 107.7
N1 C43 C55 109.6(4)
N1 C43 H43A 109.8
C55 C43 H43A 109.8
N1 C43 H43B 109.8
C55 C43 H43B 109.8
H43A C43 H43B 108.2
N5 C44 C56 108.5(4)
N5 C44 H44A 110.0
C56 C44 H44A 110.0
N5 C44 H44B 110.0
C56 C44 H44B 110.0
H44A C44 H44B 108.4
N5 C45 C58 113.1(4)
N5 C45 H45A 109.0
C58 C45 H45A 109.0
N5 C45 H45B 109.0
C58 C45 H45B 109.0
H45A C45 H45B 107.8
N5 C46 C57 109.5(4)
N5 C46 H46A 109.8
C57 C46 H46A 109.8
N5 C46 H46B 109.8
C57 C46 H46B 109.8
H46A C46 H46B 108.2
N2 C53 C65 122.4(5)
N2 C53 C41 114.3(4)
C65 C53 C41 123.4(4)
N3 C54 C69 122.6(5)
N3 C54 C42 116.9(4)
C69 C54 C42 120.4(5)
N4 C55 C73 122.3(5)
N4 C55 C43 115.5(4)
C73 C55 C43 122.2(5)
N6 C56 C80 122.9(5)
N6 C56 C44 114.3(5)
C80 C56 C44 122.8(5)
N7 C57 C84 122.3(5)
N7 C57 C46 115.5(4)
C84 C57 C46 122.2(5)
N8 C58 C85 122.3(5)
N8 C58 C45 116.5(5)
C85 C58 C45 121.1(5)
C66 C65 C53 119.2(5)
C66 C65 H65 120.4
C53 C65 H65 120.4
C65 C66 C67 118.6(5)
C65 C66 H66 120.7
C67 C66 H66 120.7
C68 C67 C66 119.1(5)
C68 C67 H67 120.4
C66 C67 H67 120.4
N2 C68 C67 122.9(5)
N2 C68 H68 118.6
C67 C68 H68 118.6
C70 C69 C54 118.3(6)
C70 C69 H69 120.8
C54 C69 H69 120.8
C69 C70 C71 119.7(6)
C69 C70 H70 120.1
C71 C70 H70 120.1
C72 C71 C70 118.0(6)
C72 C71 H71 121.0
C70 C71 H71 121.0
N3 C72 C71 123.5(5)
N3 C72 H72 118.2
C71 C72 H72 118.2
C55 C73 C74 118.9(5)
C55 C73 H73 120.5
C74 C73 H73 120.5
C75 C74 C73 119.5(5)
C75 C74 H74 120.3
C73 C74 H74 120.3
C74 C75 C76 118.4(5)
C74 C75 H75 120.8
C76 C75 H75 120.8
N4 C76 C75 122.2(5)
N4 C76 H76 118.9
C75 C76 H76 118.9
N6 C77 C78 122.2(5)
N6 C77 H77 118.9
C78 C77 H77 118.9
C79 C78 C77 119.3(5)
C79 C78 H78 120.3
C77 C78 H78 120.3
C78 C79 C80 119.0(5)
C78 C79 H79 120.5
C80 C79 H79 120.5
C56 C80 C79 118.3(5)
C56 C80 H80 120.8
C79 C80 H80 120.8
N7 C81 C82 122.8(5)
N7 C81 H81 118.6
C82 C81 H81 118.6
C83 C82 C81 119.3(5)
C83 C82 H82 120.4
C81 C82 H82 120.4
C82 C83 C84 118.6(5)
C82 C83 H83 120.7
C84 C83 H83 120.7
C57 C84 C83 119.3(5)
C57 C84 H84 120.3
C83 C84 H84 120.3
C86 C85 C58 118.9(5)
C86 C85 H85 120.5
C58 C85 H85 120.5
C85 C86 C87 119.2(5)
C85 C86 H86 120.4
C87 C86 H86 120.4
C88 C87 C86 118.1(5)
C88 C87 H87 120.9
C86 C87 H87 120.9
N8 C88 C87 123.3(5)
N8 C88 H88 118.3
C87 C88 H88 118.3
O11 Mo3 O7 105.47(18)
O11 Mo3 O8 105.8(2)
O7 Mo3 O8 106.98(18)
O11 Mo3 C11 93.5(2)
O7 Mo3 C11 101.14(19)
O8 Mo3 C11 139.72(19)
O11 Mo3 C14 110.44(18)
O7 Mo3 C14 138.02(17)
O8 Mo3 C14 83.60(19)
C11 Mo3 C14 56.4(2)
O11 Mo3 C15 84.99(18)
O7 Mo3 C15 135.3(2)
O8 Mo3 C15 111.60(19)
C11 Mo3 C15 34.2(2)
C14 Mo3 C15 33.44(19)
O11 Mo3 C13 141.30(18)
O7 Mo3 C13 104.38(17)
O8 Mo3 C13 88.21(19)
C11 Mo3 C13 56.78(19)
C14 Mo3 C13 34.13(16)
C15 Mo3 C13 56.39(17)
O11 Mo3 C12 127.1(2)
O7 Mo3 C12 85.16(18)
O8 Mo3 C12 120.47(18)
C11 Mo3 C12 34.22(18)
C14 Mo3 C12 55.95(18)
C15 Mo3 C12 56.26(18)
C13 Mo3 C12 33.66(19)
O12 Mo4 O9 104.67(19)
O12 Mo4 O10 105.57(18)
O9 Mo4 O10 107.23(18)
O12 Mo4 C16 91.84(19)
O9 Mo4 C16 103.63(18)
O10 Mo4 C16 138.94(18)
O12 Mo4 C20 125.18(19)
O9 Mo4 C20 86.41(17)
O10 Mo4 C20 122.24(19)
C16 Mo4 C20 34.28(19)
O12 Mo4 C17 85.06(18)
O9 Mo4 C17 137.86(18)
O10 Mo4 C17 109.30(17)
C16 Mo4 C17 34.35(18)
C20 Mo4 C17 56.43(18)
O12 Mo4 C19 140.95(17)
O9 Mo4 C19 105.05(18)
O10 Mo4 C19 89.10(18)
C16 Mo4 C19 56.79(19)
C20 Mo4 C19 34.15(19)
C17 Mo4 C19 55.89(18)
O12 Mo4 C18 111.03(18)
O9 Mo4 C18 138.87(18)
O10 Mo4 C18 82.48(17)
C16 Mo4 C18 56.49(19)
C20 Mo4 C18 56.53(18)
C17 Mo4 C18 33.07(19)
C19 Mo4 C18 34.04(18)
O10 Fe3 O7 96.03(15)
O10 Fe3 N10 112.30(16)
O7 Fe3 N10 87.84(16)
O10 Fe3 N11 95.48(16)
O7 Fe3 N11 167.40(15)
N10 Fe3 N11 92.53(16)
O10 Fe3 N12 95.92(16)
O7 Fe3 N12 94.16(15)
N10 Fe3 N12 151.36(17)
N11 Fe3 N12 79.55(16)
O10 Fe3 N9 170.67(17)
O7 Fe3 N9 89.90(15)
N10 Fe3 N9 75.02(16)
N11 Fe3 N9 78.05(16)
N12 Fe3 N9 76.42(17)
O8 Fe4 O9 94.05(16)
O8 Fe4 N15 94.80(17)
O9 Fe4 N15 169.70(18)
O8 Fe4 N16 115.58(18)
O9 Fe4 N16 88.30(15)
N15 Fe4 N16 92.61(16)
O8 Fe4 N13 168.22(16)
O9 Fe4 N13 92.29(16)
N15 Fe4 N13 78.10(17)
N16 Fe4 N13 74.50(18)
O8 Fe4 N14 93.53(19)
O9 Fe4 N14 96.10(15)
N15 Fe4 N14 78.12(16)
N16 Fe4 N14 150.2(2)
N13 Fe4 N14 75.91(19)
C47 N9 C49 111.9(4)
C47 N9 C48 111.0(4)
C49 N9 C48 111.4(4)
C47 N9 Fe3 106.9(3)
C49 N9 Fe3 105.9(3)
C48 N9 Fe3 109.5(3)
C92 N10 C59 117.2(5)
C92 N10 Fe3 127.3(4)
C59 N10 Fe3 115.4(3)
C60 N11 C96 118.3(5)
C60 N11 Fe3 114.0(3)
C96 N11 Fe3 124.3(4)
C100 N12 C61 118.1(4)
C100 N12 Fe3 124.8(3)
C61 N12 Fe3 113.5(4)
C50 N13 C52 113.0(4)
C50 N13 C51 111.1(4)
C52 N13 C51 109.7(5)
C50 N13 Fe4 106.5(4)
C52 N13 Fe4 106.6(4)
C51 N13 Fe4 109.8(3)
C62 N14 C104 119.0(5)
C62 N14 Fe4 113.7(4)
C104 N14 Fe4 123.1(4)
C63 N15 C108 118.8(5)
C63 N15 Fe4 114.4(3)
C108 N15 Fe4 123.9(4)
C112 N16 C64 117.9(5)
C112 N16 Fe4 127.3(4)
C64 N16 Fe4 114.9(4)
Mo3 O7 Fe3 160.2(2)
Mo3 O8 Fe4 157.2(2)
Mo4 O9 Fe4 159.5(2)
Mo4 O10 Fe3 153.1(2)
C12 C11 C15 107.5(5)
C12 C11 C31 126.9(5)
C15 C11 C31 125.3(5)
C12 C11 Mo3 74.4(3)
C15 C11 Mo3 74.1(3)
C31 C11 Mo3 121.5(4)
C13 C12 C11 108.3(5)
C13 C12 C32 125.7(5)
C11 C12 C32 125.9(5)
C13 C12 Mo3 72.9(3)
C11 C12 Mo3 71.4(3)
C32 C12 Mo3 119.0(4)
C12 C13 C14 107.2(5)
C12 C13 C33 127.6(5)
C14 C13 C33 125.2(5)
C12 C13 Mo3 73.5(3)
C14 C13 Mo3 72.8(3)
C33 C13 Mo3 119.2(4)
C15 C14 C13 108.9(5)
C15 C14 C34 126.8(5)
C13 C14 C34 124.3(5)
C15 C14 Mo3 73.4(3)
C13 C14 Mo3 73.1(3)
C34 C14 Mo3 119.3(4)
C14 C15 C11 107.9(4)
C14 C15 C35 128.1(6)
C11 C15 C35 124.0(5)
C14 C15 Mo3 73.1(3)
C11 C15 Mo3 71.7(3)
C35 C15 Mo3 119.3(4)
C20 C16 C17 107.6(5)
C20 C16 C36 126.9(5)
C17 C16 C36 125.0(5)
C20 C16 Mo4 73.7(3)
C17 C16 Mo4 74.6(3)
C36 C16 Mo4 123.3(4)
C18 C17 C16 109.3(5)
C18 C17 C37 127.4(5)
C16 C17 C37 123.3(5)
C18 C17 Mo4 75.0(3)
C16 C17 Mo4 71.0(3)
C37 C17 Mo4 120.3(3)
C17 C18 C19 107.3(5)
C17 C18 C38 128.1(5)
C19 C18 C38 124.6(5)
C17 C18 Mo4 71.9(3)
C19 C18 Mo4 71.6(3)
C38 C18 Mo4 121.6(4)
C20 C19 C18 107.9(5)
C20 C19 C39 127.2(5)
C18 C19 C39 124.9(5)
C20 C19 Mo4 71.9(3)
C18 C19 Mo4 74.4(3)
C39 C19 Mo4 120.1(3)
C16 C20 C19 107.9(5)
C16 C20 C40 127.9(5)
C19 C20 C40 124.1(5)
C16 C20 Mo4 72.0(3)
C19 C20 Mo4 74.0(3)
C40 C20 Mo4 120.9(3)
C11 C31 H31A 109.5
C11 C31 H31B 109.5
H31A C31 H31B 109.5
C11 C31 H31C 109.5
H31A C31 H31C 109.5
H31B C31 H31C 109.5
C12 C32 H32A 109.5
C12 C32 H32B 109.5
H32A C32 H32B 109.5
C12 C32 H32C 109.5
H32A C32 H32C 109.5
H32B C32 H32C 109.5
C13 C33 H33A 109.5
C13 C33 H33B 109.5
H33A C33 H33B 109.5
C13 C33 H33C 109.5
H33A C33 H33C 109.5
H33B C33 H33C 109.5
C14 C34 H34A 109.5
C14 C34 H34B 109.5
H34A C34 H34B 109.5
C14 C34 H34C 109.5
H34A C34 H34C 109.5
H34B C34 H34C 109.5
C15 C35 H35A 109.5
C15 C35 H35B 109.5
H35A C35 H35B 109.5
C15 C35 H35C 109.5
H35A C35 H35C 109.5
H35B C35 H35C 109.5
C16 C36 H36A 109.5
C16 C36 H36B 109.5
H36A C36 H36B 109.5
C16 C36 H36C 109.5
H36A C36 H36C 109.5
H36B C36 H36C 109.5
C17 C37 H37A 109.5
C17 C37 H37B 109.5
H37A C37 H37B 109.5
C17 C37 H37C 109.5
H37A C37 H37C 109.5
H37B C37 H37C 109.5
C18 C38 H38A 109.5
C18 C38 H38B 109.5
H38A C38 H38B 109.5
C18 C38 H38C 109.5
H38A C38 H38C 109.5
H38B C38 H38C 109.5
C19 C39 H39A 109.5
C19 C39 H39B 109.5
H39A C39 H39B 109.5
C19 C39 H39C 109.5
H39A C39 H39C 109.5
H39B C39 H39C 109.5
C20 C40 H40A 109.5
C20 C40 H40B 109.5
H40A C40 H40B 109.5
C20 C40 H40C 109.5
H40A C40 H40C 109.5
H40B C40 H40C 109.5
N9 C47 C59 109.9(4)
N9 C47 H47A 109.7
C59 C47 H47A 109.7
N9 C47 H47B 109.7
C59 C47 H47B 109.7
H47A C47 H47B 108.2
N9 C48 C60 113.6(4)
N9 C48 H48A 108.8
C60 C48 H48A 108.8
N9 C48 H48B 108.8
C60 C48 H48B 108.8
H48A C48 H48B 107.7
N9 C49 C61 108.4(4)
N9 C49 H49A 110.0
C61 C49 H49A 110.0
N9 C49 H49B 110.0
C61 C49 H49B 110.0
H49A C49 H49B 108.4
N13 C50 C62 109.6(5)
N13 C50 H50A 109.8
C62 C50 H50A 109.8
N13 C50 H50B 109.8
C62 C50 H50B 109.8
H50A C50 H50B 108.2
N13 C51 C63 112.3(5)
N13 C51 H51A 109.2
C63 C51 H51A 109.2
N13 C51 H51B 109.2
C63 C51 H51B 109.2
H51A C51 H51B 107.9
N13 C52 C64 109.7(5)
N13 C52 H52A 109.7
C64 C52 H52A 109.7
N13 C52 H52B 109.7
C64 C52 H52B 109.7
H52A C52 H52B 108.2
N10 C59 C89 122.4(5)
N10 C59 C47 115.6(5)
C89 C59 C47 121.9(5)
N11 C60 C93 122.0(5)
N11 C60 C48 116.6(5)
C93 C60 C48 121.4(5)
N12 C61 C97 121.4(5)
N12 C61 C49 114.9(4)
C97 C61 C49 123.7(5)
N14 C62 C101 122.6(6)
N14 C62 C50 114.5(5)
C101 C62 C50 122.9(6)
N15 C63 C105 122.5(5)
N15 C63 C51 117.0(5)
C105 C63 C51 120.4(5)
N16 C64 C109 122.0(6)
N16 C64 C52 116.0(5)
C109 C64 C52 122.0(6)
C59 C89 C90 119.2(6)
C59 C89 H89 120.4
C90 C89 H89 120.4
C91 C90 C89 118.6(6)
C91 C90 H90 120.7
C89 C90 H90 120.7
C92 C91 C90 118.9(5)
C92 C91 H91 120.6
C90 C91 H91 120.6
N10 C92 C91 123.6(5)
N10 C92 H92 118.2
C91 C92 H92 118.2
C94 C93 C60 119.1(5)
C94 C93 H93 120.4
C60 C93 H93 120.4
C93 C94 C95 119.2(6)
C93 C94 H94 120.4
C95 C94 H94 120.4
C96 C95 C94 118.4(6)
C96 C95 H95 120.8
C94 C95 H95 120.8
N11 C96 C95 123.0(5)
N11 C96 H96 118.5
C95 C96 H96 118.5
C98 C97 C61 119.9(5)
C98 C97 H97 120.1
C61 C97 H97 120.1
C97 C98 C99 118.9(5)
C97 C98 H98 120.5
C99 C98 H98 120.5
C98 C99 C100 118.5(5)
C98 C99 H99 120.8
C100 C99 H99 120.8
N12 C100 C99 123.3(5)
N12 C100 H100 118.3
C99 C100 H100 118.4
C102 C101 C62 118.2(7)
C102 C101 H101 120.9
C62 C101 H101 120.9
C103 C102 C101 119.2(6)
C103 C102 H102 120.4
C101 C102 H102 120.4
C102 C103 C104 120.0(7)
C102 C103 H103 120.0
C104 C103 H103 120.0
N14 C104 C103 121.1(7)
N14 C104 H104 119.5
C103 C104 H104 119.5
C106 C105 C63 118.9(6)
C106 C105 H105 120.5
C63 C105 H105 120.5
C105 C106 C107 118.9(5)
C105 C106 H106 120.6
C107 C106 H106 120.6
C108 C107 C106 118.6(5)
C108 C107 H107 120.7
C106 C107 H107 120.7
N15 C108 C107 122.2(6)
N15 C108 H108 118.9
C107 C108 H108 118.9
C64 C109 C110 119.7(7)
C64 C109 H109 120.1
C110 C109 H109 120.1
C111 C110 C109 118.3(6)
C111 C110 H110 120.8
C109 C110 H110 120.8
C110 C111 C112 118.9(6)
C110 C111 H111 120.5
C112 C111 H111 120.5
N16 C112 C111 123.0(6)
N16 C112 H112 118.5
C111 C112 H112 118.5
O201 S200 O202 115.8(4)
O201 S200 O203 115.1(3)
O202 S200 O203 115.1(3)
O201 S200 C200 102.7(4)
O202 S200 C200 102.8(3)
O203 S200 C200 102.6(3)
F201 C200 F202 106.6(6)
F201 C200 F203 106.8(6)
F202 C200 F203 105.7(5)
F201 C200 S200 112.7(5)
F202 C200 S200 112.2(5)
F203 C200 S200 112.4(5)
O301 S300 O302 115.9(3)
O301 S300 O303 114.7(2)
O302 S300 O303 115.0(3)
O301 S300 C300 103.0(3)
O302 S300 C300 103.2(3)
O303 S300 C300 102.4(3)
F302 C300 F303 107.7(5)
F302 C300 F301 106.7(5)
F303 C300 F301 107.1(5)
F302 C300 S300 111.6(4)
F303 C300 S300 111.7(4)
F301 C300 S300 111.7(4)
N600 C601 C602 179.2(8)
C601 C602 H60A 109.5
C601 C602 H60B 109.5
H60A C602 H60B 109.5
C601 C602 H60C 109.5
H60A C602 H60C 109.5
H60B C602 H60C 109.5
N700 C701 C702 178.9(7)
C701 C702 H70A 109.5
C701 C702 H70B 109.5
H70A C702 H70B 109.5
C701 C702 H70C 109.5
H70A C702 H70C 109.5
H70B C702 H70C 109.5
N800 C801 C802 179.0(8)
C801 C802 H80A 109.5
C801 C802 H80B 109.5
H80A C802 H80B 109.5
C801 C802 H80C 109.5
H80A C802 H80C 109.5
H80B C802 H80C 109.5
N900 C901 C902 172.7(16)
C911 C912 H91A 109.5
C911 C912 H91B 109.5
H91A C912 H91B 109.5
C911 C912 H91C 109.5
H91A C912 H91C 109.5
H91B C912 H91C 109.5
O402 S400 O401 104.1(8)
O402 S400 O403 140.1(8)
O401 S400 O403 107.5(6)
O402 S400 C400 98.7(7)
O401 S400 C400 98.4(6)
O403 S400 C400 100.1(5)
F402 C400 F401 109.2(7)
F402 C400 F403 96.9(8)
F401 C400 F403 102.0(6)
F402 C400 S400 119.4(7)
F401 C400 S400 116.1(4)
F403 C400 S400 110.1(6)
S410 O412 C410 62.6(6)
O413 S410 O411 122.0(14)
O413 S410 O412 103.6(11)
O411 S410 O412 127.5(15)
O413 S410 C410 101.3(8)
O411 S410 C410 117.1(13)
O412 S410 C410 72.9(8)
F412 C410 F411 105.8(11)
F412 C410 F413 106.2(10)
F411 C410 F413 104.6(10)
F412 C410 S410 113.5(8)
F411 C410 S410 113.5(8)
F413 C410 S410 112.4(8)
F412 C410 O412 97.6(10)
F411 C410 O412 80.1(8)
F413 C410 O412 153.1(9)
O501 S500 O503 115.4(5)
O501 S500 O502 111.7(7)
O503 S500 O502 116.1(7)
O501 S500 C500 101.7(5)
O503 S500 C500 104.3(4)
O502 S500 C500 105.5(6)
F502 C500 F503 103.3(7)
F502 C500 F501 108.8(8)
F503 C500 F501 116.4(9)
F502 C500 S500 112.9(5)
F503 C500 S500 112.4(6)
F501 C500 S500 103.3(7)
O512 S510 O511 116.2(8)
O512 S510 O513 113.2(3)
O511 S510 O513 113.2(3)
O512 S510 C510 105.1(6)
O511 S510 C510 104.8(5)
O513 S510 C510 102.6(7)
F512 C510 F513 105.0(3)
F512 C510 F511 114.1(9)
F513 C510 F511 115.3(9)
F512 C510 S510 110.1(9)
F513 C510 S510 109.0(7)
F511 C510 S510 103.4(4)

loop_
_geom_bond_atom_site_label_1
_geom_bond_atom_site_label_2
_geom_bond_distance
Mo1 O5 1.729(4)
Mo1 O2 1.749(4)
Mo1 O1 1.798(3)
Mo1 C1 2.398(5)
Mo1 C5 2.412(5)
Mo1 C2 2.442(5)
Mo1 C4 2.445(5)
Mo1 C3 2.480(5)
Mo2 O6 1.731(4)
Mo2 O4 1.756(4)
Mo2 O3 1.788(4)
Mo2 C8 2.396(5)
Mo2 C9 2.431(5)
Mo2 C7 2.443(5)
Mo2 C6 2.455(5)
Mo2 C10 2.460(5)
Fe1 O1 1.962(3)
Fe1 O4 2.153(4)
Fe1 N4 2.186(4)
Fe1 N3 2.198(4)
Fe1 N2 2.207(4)
Fe1 N1 2.240(4)
Fe2 O3 1.967(4)
Fe2 O2 2.120(4)
Fe2 N8 2.187(4)
Fe2 N7 2.214(4)
Fe2 N5 2.231(4)
Fe2 N6 2.261(4)
N1 C43 1.469(7)
N1 C41 1.477(7)
N1 C42 1.488(6)
N2 C68 1.342(7)
N2 C53 1.346(6)
N3 C54 1.344(6)
N3 C72 1.343(6)
N4 C76 1.343(7)
N4 C55 1.343(6)
N5 C46 1.472(6)
N5 C44 1.474(7)
N5 C45 1.484(7)
N6 C77 1.328(6)
N6 C56 1.348(7)
N7 C81 1.338(7)
N7 C57 1.350(6)
N8 C58 1.339(7)
N8 C88 1.346(6)
C1 C2 1.427(7)
C1 C5 1.431(7)
C1 C21 1.488(8)
C2 C3 1.418(8)
C2 C22 1.478(7)
C3 C4 1.420(8)
C3 C23 1.487(8)
C4 C5 1.415(8)
C4 C24 1.508(8)
C5 C25 1.498(8)
C6 C10 1.424(7)
C6 C7 1.425(7)
C6 C26 1.502(7)
C7 C8 1.428(7)
C7 C27 1.490(8)
C8 C9 1.416(8)
C8 C28 1.506(7)
C9 C10 1.411(7)
C9 C29 1.499(7)
C10 C30 1.510(7)
C21 H21A 0.9800
C21 H21B 0.9800
C21 H21C 0.9800
C22 H22A 0.9800
C22 H22B 0.9800
C22 H22C 0.9800
C23 H23A 0.9800
C23 H23B 0.9800
C23 H23C 0.9800
C24 H24A 0.9800
C24 H24B 0.9800
C24 H24C 0.9800
C25 H25A 0.9800
C25 H25B 0.9800
C25 H25C 0.9800
C26 H26A 0.9800
C26 H26B 0.9800
C26 H26C 0.9800
C27 H27A 0.9800
C27 H27B 0.9800
C27 H27C 0.9800
C28 H28A 0.9800
C28 H28B 0.9800
C28 H28C 0.9800
C29 H29A 0.9800
C29 H29B 0.9800
C29 H29C 0.9800
C30 H30A 0.9800
C30 H30B 0.9800
C30 H30C 0.9800
C41 C53 1.504(7)
C41 H41A 0.9900
C41 H41B 0.9900
C42 C54 1.506(7)
C42 H42A 0.9900
C42 H42B 0.9900
C43 C55 1.512(7)
C43 H43A 0.9900
C43 H43B 0.9900
C44 C56 1.511(7)
C44 H44A 0.9900
C44 H44B 0.9900
C45 C58 1.509(7)
C45 H45A 0.9900
C45 H45B 0.9900
C46 C57 1.499(7)
C46 H46A 0.9900
C46 H46B 0.9900
C53 C65 1.379(8)
C54 C69 1.383(8)
C55 C73 1.378(8)
C56 C80 1.384(8)
C57 C84 1.376(7)
C58 C85 1.382(8)
C65 C66 1.377(8)
C65 H65 0.9500
C66 C67 1.381(8)
C66 H66 0.9500
C67 C68 1.371(8)
C67 H67 0.9500
C68 H68 0.9500
C69 C70 1.384(9)
C69 H69 0.9500
C70 C71 1.383(9)
C70 H70 0.9500
C71 C72 1.372(8)
C71 H71 0.9500
C72 H72 0.9500
C73 C74 1.381(9)
C73 H73 0.9500
C74 C75 1.379(8)
C74 H74 0.9500
C75 C76 1.391(8)
C75 H75 0.9500
C76 H76 0.9500
C77 C78 1.395(8)
C77 H77 0.9500
C78 C79 1.371(9)
C78 H78 0.9500
C79 C80 1.390(8)
C79 H79 0.9500
C80 H80 0.9500
C81 C82 1.379(8)
C81 H81 0.9500
C82 C83 1.371(8)
C82 H82 0.9500
C83 C84 1.384(9)
C83 H83 0.9500
C84 H84 0.9500
C85 C86 1.382(8)
C85 H85 0.9500
C86 C87 1.388(9)
C86 H86 0.9500
C87 C88 1.372(8)
C87 H87 0.9500
C88 H88 0.9500
Mo3 O11 1.728(4)
Mo3 O7 1.757(4)
Mo3 O8 1.788(4)
Mo3 C11 2.410(6)
Mo3 C14 2.437(5)
Mo3 C15 2.441(5)
Mo3 C13 2.441(5)
Mo3 C12 2.449(5)
Mo4 O12 1.725(4)
Mo4 O9 1.756(4)
Mo4 O10 1.788(4)
Mo4 C16 2.393(5)
Mo4 C20 2.416(5)
Mo4 C17 2.441(5)
Mo4 C19 2.443(5)
Mo4 C18 2.479(5)
Fe3 O10 1.968(4)
Fe3 O7 2.121(4)
Fe3 N10 2.189(5)
Fe3 N11 2.211(4)
Fe3 N12 2.213(4)
Fe3 N9 2.240(4)
Fe4 O8 1.968(5)
Fe4 O9 2.138(4)
Fe4 N15 2.205(4)
Fe4 N16 2.213(5)
Fe4 N13 2.229(5)
Fe4 N14 2.235(4)
N9 C47 1.461(7)
N9 C49 1.482(6)
N9 C48 1.489(7)
N10 C92 1.348(7)
N10 C59 1.351(7)
N11 C60 1.339(7)
N11 C96 1.345(7)
N12 C100 1.325(7)
N12 C61 1.360(6)
N13 C50 1.473(7)
N13 C52 1.477(7)
N13 C51 1.491(7)
N14 C62 1.343(8)
N14 C104 1.345(8)
N15 C63 1.329(8)
N15 C108 1.343(7)
N16 C112 1.339(7)
N16 C64 1.345(8)
C11 C12 1.430(7)
C11 C15 1.428(8)
C11 C31 1.498(9)
C12 C13 1.416(8)
C12 C32 1.506(7)
C13 C14 1.431(7)
C13 C33 1.484(7)
C14 C15 1.403(8)
C14 C34 1.501(8)
C15 C35 1.502(7)
C16 C20 1.418(8)
C16 C17 1.428(8)
C16 C36 1.498(9)
C17 C18 1.401(8)
C17 C37 1.506(8)
C18 C19 1.441(8)
C18 C38 1.487(8)
C19 C20 1.427(8)
C19 C39 1.499(8)
C20 C40 1.499(8)
C31 H31A 0.9800
C31 H31B 0.9800
C31 H31C 0.9800
C32 H32A 0.9800
C32 H32B 0.9800
C32 H32C 0.9800
C33 H33A 0.9800
C33 H33B 0.9800
C33 H33C 0.9800
C34 H34A 0.9800
C34 H34B 0.9800
C34 H34C 0.9800
C35 H35A 0.9800
C35 H35B 0.9800
C35 H35C 0.9800
C36 H36A 0.9800
C36 H36B 0.9800
C36 H36C 0.9800
C37 H37A 0.9800
C37 H37B 0.9800
C37 H37C 0.9800
C38 H38A 0.9800
C38 H38B 0.9800
C38 H38C 0.9800
C39 H39A 0.9800
C39 H39B 0.9800
C39 H39C 0.9800
C40 H40A 0.9800
C40 H40B 0.9800
C40 H40C 0.9800
C47 C59 1.516(7)
C47 H47A 0.9900
C47 H47B 0.9900
C48 C60 1.501(8)
C48 H48A 0.9900
C48 H48B 0.9900
C49 C61 1.504(8)
C49 H49A 0.9900
C49 H49B 0.9900
C50 C62 1.493(9)
C50 H50A 0.9900
C50 H50B 0.9900
C51 C63 1.515(8)
C51 H51A 0.9900
C51 H51B 0.9900
C52 C64 1.501(8)
C52 H52A 0.9900
C52 H52B 0.9900
C59 C89 1.382(9)
C60 C93 1.389(8)
C61 C97 1.380(8)
C62 C101 1.391(8)
C63 C105 1.391(7)
C64 C109 1.381(8)
C89 C90 1.392(8)
C89 H89 0.9500
C90 C91 1.379(9)
C90 H90 0.9500
C91 C92 1.375(8)
C91 H91 0.9500
C92 H92 0.9500
C93 C94 1.375(9)
C93 H93 0.9500
C94 C95 1.386(9)
C94 H94 0.9500
C95 C96 1.376(8)
C95 H95 0.9500
C96 H96 0.9500
C97 C98 1.369(9)
C97 H97 0.9500
C98 C99 1.381(8)
C98 H98 0.9500
C99 C100 1.382(8)
C99 H99 0.9500
C100 H100 0.9500
C101 C102 1.385(10)
C101 H101 0.9500
C102 C103 1.372(11)
C102 H102 0.9500
C103 C104 1.390(8)
C103 H103 0.9500
C104 H104 0.9500
C105 C106 1.379(9)
C105 H105 0.9500
C106 C107 1.391(9)
C106 H106 0.9500
C107 C108 1.390(7)
C107 H107 0.9500
C108 H108 0.9500
C109 C110 1.391(10)
C109 H109 0.9500
C110 C111 1.369(11)
C110 H110 0.9500
C111 C112 1.392(8)
C111 H111 0.9500
C112 H112 0.9500
O201 S200 1.423(6)
O202 S200 1.426(5)
O203 S200 1.443(5)
S200 C200 1.815(8)
C200 F201 1.321(9)
C200 F202 1.336(8)
C200 F203 1.344(7)
O301 S300 1.433(4)
O302 S300 1.437(4)
O303 S300 1.445(4)
S300 C300 1.822(6)
C300 F302 1.327(7)
C300 F303 1.330(7)
C300 F301 1.338(7)
N600 C601 1.140(8)
C601 C602 1.452(9)
C602 H60A 0.9800
C602 H60B 0.9800
C602 H60C 0.9800
N700 C701 1.135(8)
C701 C702 1.461(9)
C702 H70A 0.9800
C702 H70B 0.9800
C702 H70C 0.9800
N800 C801 1.137(9)
C801 C802 1.441(10)
C802 H80A 0.9800
C802 H80B 0.9800
C802 H80C 0.9800
N900 C901 1.076(13)
C901 C902 1.468(17)
C902 H90A 0.9800
C902 H90B 0.9800
C902 H90C 0.9800
C911 C912 1.49(3)
C912 H91A 0.9800
C912 H91B 0.9800
C912 H91C 0.9800
O401 S400 1.436(2)
O402 S400 1.431(2)
O403 S400 1.440(2)
S400 C400 1.816(2)
C400 F402 1.331(2)
C400 F401 1.332(2)
C400 F403 1.336(2)
O411 S410 1.434(2)
O412 S410 1.435(2)
O412 C410 1.957(19)
O413 S410 1.433(2)
S410 C410 1.818(2)
C410 F412 1.334(2)
C410 F411 1.334(2)
C410 F413 1.335(2)
S500 O501 1.433(2)
S500 O503 1.433(2)
S500 O502 1.434(2)
S500 C500 1.816(2)
C500 F502 1.334(2)
C500 F503 1.334(2)
C500 F501 1.336(2)
S510 O512 1.434(2)
S510 O511 1.434(2)
S510 O513 1.438(2)
S510 C510 1.818(2)
C510 F512 1.335(2)
C510 F513 1.335(2)
C510 F511 1.336(2)

loop_
_geom_torsion_atom_site_label_1
_geom_torsion_atom_site_label_2
_geom_torsion_atom_site_label_3
_geom_torsion_atom_site_label_4
_geom_torsion
O5 Mo1 O1 Fe1 -93.9(5)
O2 Mo1 O1 Fe1 17.4(5)
C1 Mo1 O1 Fe1 152.6(4)
C5 Mo1 O1 Fe1 113.7(4)
C2 Mo1 O1 Fe1 176.3(4)
C4 Mo1 O1 Fe1 123.9(5)
C3 Mo1 O1 Fe1 157.1(5)
O4 Fe1 O1 Mo1 -45.1(5)
N4 Fe1 O1 Mo1 -134.3(4)
N3 Fe1 O1 Mo1 132.9(5)
N2 Fe1 O1 Mo1 52.2(5)
O5 Mo1 O2 Fe2 43.9(8)
O1 Mo1 O2 Fe2 -68.4(8)
C1 Mo1 O2 Fe2 140.0(8)
C5 Mo1 O2 Fe2 170.8(8)
C2 Mo1 O2 Fe2 141.3(7)
C4 Mo1 O2 Fe2 -161.5(8)
C3 Mo1 O2 Fe2 -167.5(7)
O3 Fe2 O2 Mo1 101.5(8)
N7 Fe2 O2 Mo1 -147.5(8)
N5 Fe2 O2 Mo1 -73.2(8)
N6 Fe2 O2 Mo1 2.3(8)
O6 Mo2 O3 Fe2 -76.8(5)
O4 Mo2 O3 Fe2 34.9(5)
C8 Mo2 O3 Fe2 171.9(4)
C9 Mo2 O3 Fe2 -166.9(4)
C7 Mo2 O3 Fe2 131.1(4)
C6 Mo2 O3 Fe2 139.6(5)
C10 Mo2 O3 Fe2 172.6(5)
O2 Fe2 O3 Mo2 -53.5(5)
N8 Fe2 O3 Mo2 121.4(4)
N7 Fe2 O3 Mo2 -143.9(4)
N6 Fe2 O3 Mo2 42.7(5)
O6 Mo2 O4 Fe1 37.0(5)
O3 Mo2 O4 Fe1 -75.3(5)
C8 Mo2 O4 Fe1 132.1(5)
C9 Mo2 O4 Fe1 135.7(4)
C7 Mo2 O4 Fe1 161.7(5)
C6 Mo2 O4 Fe1 -169.7(5)
C10 Mo2 O4 Fe1 -173.8(4)
O1 Fe1 O4 Mo2 101.9(5)
N4 Fe1 O4 Mo2 -146.2(5)
N2 Fe1 O4 Mo2 4.6(5)
N1 Fe1 O4 Mo2 -71.8(5)
O4 Fe1 N1 C43 -51.5(3)
N4 Fe1 N1 C43 35.3(3)
N3 Fe1 N1 C43 129.5(3)
N2 Fe1 N1 C43 -147.9(3)
O4 Fe1 N1 C41 68.0(3)
N4 Fe1 N1 C41 154.8(3)
N3 Fe1 N1 C41 -111.0(3)
N2 Fe1 N1 C41 -28.5(3)
O4 Fe1 N1 C42 -171.3(3)
N4 Fe1 N1 C42 -84.5(3)
N3 Fe1 N1 C42 9.7(3)
N2 Fe1 N1 C42 92.3(3)
O1 Fe1 N2 C68 21.9(4)
O4 Fe1 N2 C68 117.0(4)
N4 Fe1 N2 C68 -145.7(4)
N3 Fe1 N2 C68 -72.0(4)
N1 Fe1 N2 C68 -152.2(4)
O1 Fe1 N2 C53 179.0(4)
O4 Fe1 N2 C53 -85.9(4)
N4 Fe1 N2 C53 11.4(5)
N3 Fe1 N2 C53 85.1(4)
N1 Fe1 N2 C53 4.9(3)
O1 Fe1 N3 C54 -167.5(4)
N4 Fe1 N3 C54 80.4(4)
N2 Fe1 N3 C54 -71.5(4)
N1 Fe1 N3 C54 6.4(4)
O1 Fe1 N3 C72 -5.1(5)
N4 Fe1 N3 C72 -117.2(4)
N2 Fe1 N3 C72 90.9(4)
N1 Fe1 N3 C72 168.7(5)
O1 Fe1 N4 C76 -13.4(5)
O4 Fe1 N4 C76 -106.9(4)
N3 Fe1 N4 C76 82.4(4)
N2 Fe1 N4 C76 153.4(4)
N1 Fe1 N4 C76 159.9(4)
O1 Fe1 N4 C55 166.2(3)
O4 Fe1 N4 C55 72.6(4)
N3 Fe1 N4 C55 -98.1(4)
N2 Fe1 N4 C55 -27.1(5)
N1 Fe1 N4 C55 -20.5(3)
O2 Fe2 N5 C46 -53.8(3)
N8 Fe2 N5 C46 130.7(3)
N7 Fe2 N5 C46 34.7(3)
N6 Fe2 N5 C46 -148.8(3)
O2 Fe2 N5 C44 65.9(3)
N8 Fe2 N5 C44 -109.6(3)
N7 Fe2 N5 C44 154.4(3)
N6 Fe2 N5 C44 -29.1(3)
O2 Fe2 N5 C45 -172.8(3)
N8 Fe2 N5 C45 11.7(3)
N7 Fe2 N5 C45 -84.3(3)
N6 Fe2 N5 C45 92.2(3)
O3 Fe2 N6 C77 23.2(4)
O2 Fe2 N6 C77 117.3(4)
N8 Fe2 N6 C77 -70.0(4)
N7 Fe2 N6 C77 -144.5(4)
N5 Fe2 N6 C77 -151.2(4)
O3 Fe2 N6 C56 179.5(3)
O2 Fe2 N6 C56 -86.4(4)
N8 Fe2 N6 C56 86.2(4)
N7 Fe2 N6 C56 11.7(5)
N5 Fe2 N6 C56 5.1(3)
O3 Fe2 N7 C81 -14.4(5)
O2 Fe2 N7 C81 -107.6(5)
N8 Fe2 N7 C81 81.9(5)
N5 Fe2 N7 C81 159.3(5)
N6 Fe2 N7 C81 152.6(4)
O3 Fe2 N7 C57 167.9(4)
O2 Fe2 N7 C57 74.7(4)
N8 Fe2 N7 C57 -95.8(4)
N5 Fe2 N7 C57 -18.4(4)
N6 Fe2 N7 C57 -25.1(6)
O3 Fe2 N8 C58 -169.2(4)
N7 Fe2 N8 C58 79.5(4)
N5 Fe2 N8 C58 6.0(4)
N6 Fe2 N8 C58 -71.2(4)
O3 Fe2 N8 C88 -7.8(4)
N7 Fe2 N8 C88 -119.2(4)
N5 Fe2 N8 C88 167.4(4)
N6 Fe2 N8 C88 90.2(4)
O5 Mo1 C1 C2 -76.0(3)
O2 Mo1 C1 C2 178.5(3)
O1 Mo1 C1 C2 42.0(4)
C5 Mo1 C1 C2 114.6(5)
C4 Mo1 C1 C2 77.2(3)
C3 Mo1 C1 C2 36.7(3)
O5 Mo1 C1 C5 169.4(3)
O2 Mo1 C1 C5 63.9(3)
O1 Mo1 C1 C5 -72.5(4)
C2 Mo1 C1 C5 -114.6(5)
C4 Mo1 C1 C5 -37.3(3)
C3 Mo1 C1 C5 -77.8(3)
O5 Mo1 C1 C21 45.0(5)
O2 Mo1 C1 C21 -60.5(5)
O1 Mo1 C1 C21 163.0(4)
C5 Mo1 C1 C21 -124.4(6)
C2 Mo1 C1 C21 121.0(6)
C4 Mo1 C1 C21 -161.8(5)
C3 Mo1 C1 C21 157.8(5)
C5 C1 C2 C3 0.0(6)
C21 C1 C2 C3 174.3(5)
Mo1 C1 C2 C3 -66.2(4)
C5 C1 C2 C22 -179.5(5)
C21 C1 C2 C22 -5.2(8)
Mo1 C1 C2 C22 114.3(5)
C5 C1 C2 Mo1 66.2(3)
C21 C1 C2 Mo1 -119.5(5)
O5 Mo1 C2 C3 -141.4(3)
O2 Mo1 C2 C3 113.4(4)
O1 Mo1 C2 C3 -36.4(4)
C1 Mo1 C2 C3 115.6(5)
C5 Mo1 C2 C3 77.5(3)
C4 Mo1 C2 C3 36.5(3)
O5 Mo1 C2 C1 103.0(3)
O2 Mo1 C2 C1 -2.2(5)
O1 Mo1 C2 C1 -152.0(3)
C5 Mo1 C2 C1 -38.1(3)
C4 Mo1 C2 C1 -79.0(3)
C3 Mo1 C2 C1 -115.6(5)
O5 Mo1 C2 C22 -16.6(4)
O2 Mo1 C2 C22 -121.8(4)
O1 Mo1 C2 C22 88.4(5)
C1 Mo1 C2 C22 -119.6(6)
C5 Mo1 C2 C22 -157.7(5)
C4 Mo1 C2 C22 161.3(5)
C3 Mo1 C2 C22 124.8(6)
C1 C2 C3 C4 0.6(6)
C22 C2 C3 C4 -179.9(5)
Mo1 C2 C3 C4 -63.3(4)
C1 C2 C3 C23 179.7(5)
C22 C2 C3 C23 -0.8(9)
Mo1 C2 C3 C23 115.8(6)
C1 C2 C3 Mo1 63.9(3)
C22 C2 C3 Mo1 -116.6(5)
O5 Mo1 C3 C2 41.4(4)
O2 Mo1 C3 C2 -106.0(4)
O1 Mo1 C3 C2 145.9(3)
C1 Mo1 C3 C2 -37.7(3)
C5 Mo1 C3 C2 -79.6(3)
C4 Mo1 C3 C2 -116.6(5)
O5 Mo1 C3 C4 158.0(3)
O2 Mo1 C3 C4 10.6(4)
O1 Mo1 C3 C4 -97.5(3)
C1 Mo1 C3 C4 78.9(3)
C5 Mo1 C3 C4 37.0(3)
C2 Mo1 C3 C4 116.6(5)
O5 Mo1 C3 C23 -81.5(5)
O2 Mo1 C3 C23 131.1(4)
O1 Mo1 C3 C23 22.9(5)
C1 Mo1 C3 C23 -160.6(5)
C5 Mo1 C3 C23 157.5(5)
C2 Mo1 C3 C23 -122.9(6)
C4 Mo1 C3 C23 120.5(6)
C2 C3 C4 C5 -1.0(6)
C23 C3 C4 C5 179.9(5)
Mo1 C3 C4 C5 -64.1(4)
C2 C3 C4 C24 -179.0(5)
C23 C3 C4 C24 1.9(9)
Mo1 C3 C4 C24 117.8(5)
C2 C3 C4 Mo1 63.2(4)
C23 C3 C4 Mo1 -115.9(5)
O5 Mo1 C4 C5 82.9(4)
O2 Mo1 C4 C5 -56.6(3)
O1 Mo1 C4 C5 -164.1(3)
C1 Mo1 C4 C5 38.2(3)
C2 Mo1 C4 C5 79.7(3)
C3 Mo1 C4 C5 116.2(4)
O5 Mo1 C4 C3 -33.3(4)
O2 Mo1 C4 C3 -172.8(3)
O1 Mo1 C4 C3 79.7(3)
C1 Mo1 C4 C3 -78.0(3)
C5 Mo1 C4 C3 -116.2(4)
C2 Mo1 C4 C3 -36.5(3)
O5 Mo1 C4 C24 -155.9(4)
O2 Mo1 C4 C24 64.5(5)
O1 Mo1 C4 C24 -43.0(5)
C1 Mo1 C4 C24 159.3(5)
C5 Mo1 C4 C24 121.1(6)
C2 Mo1 C4 C24 -159.2(6)
C3 Mo1 C4 C24 -122.7(6)
C3 C4 C5 C1 0.9(6)
C24 C4 C5 C1 179.0(5)
Mo1 C4 C5 C1 -65.0(3)
C3 C4 C5 C25 -176.1(5)
C24 C4 C5 C25 1.9(8)
Mo1 C4 C5 C25 117.9(5)
C3 C4 C5 Mo1 66.0(4)
C24 C4 C5 Mo1 -116.0(5)
C2 C1 C5 C4 -0.6(6)
C21 C1 C5 C4 -174.6(5)
Mo1 C1 C5 C4 66.5(3)
C2 C1 C5 C25 176.4(5)
C21 C1 C5 C25 2.4(9)
Mo1 C1 C5 C25 -116.5(5)
C2 C1 C5 Mo1 -67.1(3)
C21 C1 C5 Mo1 118.9(5)
O5 Mo1 C5 C4 -127.9(3)
O2 Mo1 C5 C4 126.6(3)
O1 Mo1 C5 C4 18.5(3)
C1 Mo1 C5 C4 -114.7(4)
C2 Mo1 C5 C4 -77.0(3)
C3 Mo1 C5 C4 -36.6(3)
O5 Mo1 C5 C1 -13.2(4)
O2 Mo1 C5 C1 -118.7(3)
O1 Mo1 C5 C1 133.2(3)
C2 Mo1 C5 C1 37.7(3)
C4 Mo1 C5 C1 114.7(4)
C3 Mo1 C5 C1 78.1(3)
O5 Mo1 C5 C25 109.7(4)
O2 Mo1 C5 C25 4.1(4)
O1 Mo1 C5 C25 -104.0(4)
C1 Mo1 C5 C25 122.8(6)
C2 Mo1 C5 C25 160.6(5)
C4 Mo1 C5 C25 -122.5(6)
C3 Mo1 C5 C25 -159.1(5)
O6 Mo2 C6 C10 -38.4(4)
O4 Mo2 C6 C10 -175.0(3)
O3 Mo2 C6 C10 76.9(3)
C8 Mo2 C6 C10 -78.1(3)
C9 Mo2 C6 C10 -36.8(3)
C7 Mo2 C6 C10 -116.0(4)
O6 Mo2 C6 C7 77.5(4)
O4 Mo2 C6 C7 -59.0(3)
O3 Mo2 C6 C7 -167.2(3)
C8 Mo2 C6 C7 37.8(3)
C9 Mo2 C6 C7 79.1(3)
C10 Mo2 C6 C7 116.0(4)
O6 Mo2 C6 C26 -159.6(4)
O4 Mo2 C6 C26 63.8(5)
O3 Mo2 C6 C26 -44.3(5)
C8 Mo2 C6 C26 160.7(5)
C9 Mo2 C6 C26 -158.0(5)
C7 Mo2 C6 C26 122.9(6)
C10 Mo2 C6 C26 -121.2(6)
C10 C6 C7 C8 1.5(6)
C26 C6 C7 C8 -179.4(5)
Mo2 C6 C7 C8 -63.6(3)
C10 C6 C7 C27 -177.4(5)
C26 C6 C7 C27 1.6(8)
Mo2 C6 C7 C27 117.4(5)
C10 C6 C7 Mo2 65.1(3)
C26 C6 C7 Mo2 -115.8(5)
O6 Mo2 C7 C6 -131.5(3)
O4 Mo2 C7 C6 123.4(3)
O3 Mo2 C7 C6 15.3(3)
C8 Mo2 C7 C6 -115.1(4)
C9 Mo2 C7 C6 -77.4(3)
C10 Mo2 C7 C6 -36.9(3)
O6 Mo2 C7 C8 -16.4(4)
O4 Mo2 C7 C8 -121.5(3)
O3 Mo2 C7 C8 130.4(3)
C9 Mo2 C7 C8 37.6(3)
C6 Mo2 C7 C8 115.1(4)
C10 Mo2 C7 C8 78.2(3)
O6 Mo2 C7 C27 106.3(4)
O4 Mo2 C7 C27 1.3(4)
O3 Mo2 C7 C27 -106.9(4)
C8 Mo2 C7 C27 122.7(6)
C9 Mo2 C7 C27 160.4(5)
C6 Mo2 C7 C27 -122.2(5)
C10 Mo2 C7 C27 -159.1(5)
C6 C7 C8 C9 -1.9(6)
C27 C7 C8 C9 177.1(5)
Mo2 C7 C8 C9 -67.2(4)
C6 C7 C8 C28 -177.1(5)
C27 C7 C8 C28 1.8(9)
Mo2 C7 C8 C28 117.6(5)
C6 C7 C8 Mo2 65.3(3)
C27 C7 C8 Mo2 -115.7(5)
O6 Mo2 C8 C9 -78.7(3)
O4 Mo2 C8 C9 175.6(3)
O3 Mo2 C8 C9 37.5(4)
C7 Mo2 C8 C9 114.7(4)
C6 Mo2 C8 C9 77.5(3)
C10 Mo2 C8 C9 36.7(3)
O6 Mo2 C8 C7 166.6(3)
O4 Mo2 C8 C7 60.9(3)
O3 Mo2 C8 C7 -77.2(4)
C9 Mo2 C8 C7 -114.7(4)
C6 Mo2 C8 C7 -37.2(3)
C10 Mo2 C8 C7 -78.0(3)
O6 Mo2 C8 C28 41.9(5)
O4 Mo2 C8 C28 -63.8(5)
O3 Mo2 C8 C28 158.1(4)
C9 Mo2 C8 C28 120.6(6)
C7 Mo2 C8 C28 -124.7(6)
C6 Mo2 C8 C28 -161.9(5)
C10 Mo2 C8 C28 157.4(5)
C7 C8 C9 C10 1.5(6)
C28 C8 C9 C10 177.0(5)
Mo2 C8 C9 C10 -65.9(3)
C7 C8 C9 C29 -179.2(5)
C28 C8 C9 C29 -3.8(8)
Mo2 C8 C9 C29 113.3(5)
C7 C8 C9 Mo2 67.4(3)
C28 C8 C9 Mo2 -117.1(5)
O6 Mo2 C9 C10 -144.0(3)
O4 Mo2 C9 C10 109.5(3)
O3 Mo2 C9 C10 -39.1(3)
C8 Mo2 C9 C10 115.8(4)
C7 Mo2 C9 C10 77.9(3)
C6 Mo2 C9 C10 37.0(3)
O6 Mo2 C9 C8 100.2(3)
O4 Mo2 C9 C8 -6.3(4)
O3 Mo2 C9 C8 -154.9(3)
C7 Mo2 C9 C8 -37.9(3)
C6 Mo2 C9 C8 -78.8(3)
C10 Mo2 C9 C8 -115.8(4)
O6 Mo2 C9 C29 -19.4(4)
O4 Mo2 C9 C29 -125.9(4)
O3 Mo2 C9 C29 85.5(4)
C8 Mo2 C9 C29 -119.5(5)
C7 Mo2 C9 C29 -157.4(5)
C6 Mo2 C9 C29 161.6(5)
C10 Mo2 C9 C29 124.7(6)
C8 C9 C10 C6 -0.6(6)
C29 C9 C10 C6 -179.8(5)
Mo2 C9 C10 C6 -64.7(3)
C8 C9 C10 C30 -179.3(5)
C29 C9 C10 C30 1.5(9)
Mo2 C9 C10 C30 116.6(5)
C8 C9 C10 Mo2 64.1(3)
C29 C9 C10 Mo2 -115.1(5)
C7 C6 C10 C9 -0.6(6)
C26 C6 C10 C9 -179.7(5)
Mo2 C6 C10 C9 64.1(3)
C7 C6 C10 C30 178.2(5)
C26 C6 C10 C30 -0.9(8)
Mo2 C6 C10 C30 -117.1(5)
C7 C6 C10 Mo2 -64.7(3)
C26 C6 C10 Mo2 116.2(5)
O6 Mo2 C10 C9 39.0(4)
O4 Mo2 C10 C9 -108.8(3)
O3 Mo2 C10 C9 143.1(3)
C8 Mo2 C10 C9 -37.4(3)
C7 Mo2 C10 C9 -79.0(3)
C6 Mo2 C10 C9 -116.0(4)
O6 Mo2 C10 C6 155.0(3)
O4 Mo2 C10 C6 7.2(4)
O3 Mo2 C10 C6 -100.9(3)
C8 Mo2 C10 C6 78.6(3)
C9 Mo2 C10 C6 116.0(4)
C7 Mo2 C10 C6 37.0(3)
O6 Mo2 C10 C30 -84.5(4)
O4 Mo2 C10 C30 127.7(4)
O3 Mo2 C10 C30 19.6(4)
C8 Mo2 C10 C30 -160.9(5)
C9 Mo2 C10 C30 -123.5(5)
C7 Mo2 C10 C30 157.6(5)
C6 Mo2 C10 C30 120.5(5)
C43 N1 C41 C53 162.5(4)
C42 N1 C41 C53 -72.1(5)
Fe1 N1 C41 C53 47.3(4)
C43 N1 C42 C54 -140.1(4)
C41 N1 C42 C54 93.7(5)
Fe1 N1 C42 C54 -23.3(5)
C41 N1 C43 C55 -160.8(4)
C42 N1 C43 C55 73.3(5)
Fe1 N1 C43 C55 -45.7(4)
C46 N5 C44 C56 164.7(4)
C45 N5 C44 C56 -71.2(5)
Fe2 N5 C44 C56 48.3(5)
C46 N5 C45 C58 -143.2(4)
C44 N5 C45 C58 92.0(5)
Fe2 N5 C45 C58 -26.5(5)
C44 N5 C46 C57 -163.6(4)
C45 N5 C46 C57 71.4(5)
Fe2 N5 C46 C57 -46.8(5)
C68 N2 C53 C65 0.1(8)
Fe1 N2 C53 C65 -158.5(4)
C68 N2 C53 C41 179.2(4)
Fe1 N2 C53 C41 20.5(5)
N1 C41 C53 N2 -46.9(6)
N1 C41 C53 C65 132.1(5)
C72 N3 C54 C69 -3.0(8)
Fe1 N3 C54 C69 160.8(5)
C72 N3 C54 C42 174.3(5)
Fe1 N3 C54 C42 -21.9(6)
N1 C42 C54 N3 31.0(7)
N1 C42 C54 C69 -151.6(5)
C76 N4 C55 C73 1.6(8)
Fe1 N4 C55 C73 -178.0(4)
C76 N4 C55 C43 -179.5(5)
Fe1 N4 C55 C43 0.9(6)
N1 C43 C55 N4 31.3(6)
N1 C43 C55 C73 -149.7(5)
C77 N6 C56 C80 -1.1(8)
Fe2 N6 C56 C80 -158.8(4)
C77 N6 C56 C44 178.1(5)
Fe2 N6 C56 C44 20.4(5)
N5 C44 C56 N6 -46.9(6)
N5 C44 C56 C80 132.3(5)
C81 N7 C57 C84 0.0(8)
Fe2 N7 C57 C84 178.0(4)
C81 N7 C57 C46 179.8(5)
Fe2 N7 C57 C46 -2.2(6)
N5 C46 C57 N7 33.7(7)
N5 C46 C57 C84 -146.5(5)
C88 N8 C58 C85 -3.1(8)
Fe2 N8 C58 C85 159.6(4)
C88 N8 C58 C45 174.0(4)
Fe2 N8 C58 C45 -23.2(6)
N5 C45 C58 N8 34.3(6)
N5 C45 C58 C85 -148.5(5)
N2 C53 C65 C66 0.1(9)
C41 C53 C65 C66 -178.9(5)
C53 C65 C66 C67 -0.4(9)
C65 C66 C67 C68 0.6(9)
C53 N2 C68 C67 0.0(8)
Fe1 N2 C68 C67 156.4(4)
C66 C67 C68 N2 -0.4(9)
N3 C54 C69 C70 3.0(9)
C42 C54 C69 C70 -174.2(6)
C54 C69 C70 C71 0.0(10)
C69 C70 C71 C72 -2.7(10)
C54 N3 C72 C71 0.1(8)
Fe1 N3 C72 C71 -161.8(5)
C70 C71 C72 N3 2.8(10)
N4 C55 C73 C74 -0.8(8)
C43 C55 C73 C74 -179.7(5)
C55 C73 C74 C75 -0.7(9)
C73 C74 C75 C76 1.4(9)
C55 N4 C76 C75 -0.8(8)
Fe1 N4 C76 C75 178.7(4)
C74 C75 C76 N4 -0.6(9)
C56 N6 C77 C78 1.3(8)
Fe2 N6 C77 C78 156.5(4)
N6 C77 C78 C79 -0.7(9)
C77 C78 C79 C80 -0.1(9)
N6 C56 C80 C79 0.3(8)
C44 C56 C80 C79 -178.8(5)
C78 C79 C80 C56 0.3(9)
C57 N7 C81 C82 -1.2(8)
Fe2 N7 C81 C82 -178.9(4)
N7 C81 C82 C83 1.7(9)
C81 C82 C83 C84 -0.8(9)
N7 C57 C84 C83 0.7(9)
C46 C57 C84 C83 -179.1(6)
C82 C83 C84 C57 -0.3(9)
N8 C58 C85 C86 4.5(8)
C45 C58 C85 C86 -172.5(5)
C58 C85 C86 C87 -1.9(9)
C85 C86 C87 C88 -1.8(8)
C58 N8 C88 C87 -0.8(8)
Fe2 N8 C88 C87 -161.5(4)
C86 C87 C88 N8 3.2(8)
O7 Fe3 N9 C47 54.5(3)
N10 Fe3 N9 C47 -33.3(3)
N11 Fe3 N9 C47 -129.2(3)
N12 Fe3 N9 C47 148.8(3)
O7 Fe3 N9 C49 -65.0(3)
N10 Fe3 N9 C49 -152.7(3)
N11 Fe3 N9 C49 111.3(3)
N12 Fe3 N9 C49 29.4(3)
O7 Fe3 N9 C48 174.8(3)
N10 Fe3 N9 C48 87.0(3)
N11 Fe3 N9 C48 -8.9(3)
N12 Fe3 N9 C48 -90.9(3)
O10 Fe3 N10 C92 11.0(5)
O7 Fe3 N10 C92 106.6(4)
N11 Fe3 N10 C92 -86.0(4)
N12 Fe3 N10 C92 -158.6(4)
N9 Fe3 N10 C92 -162.9(5)
O10 Fe3 N10 C59 -168.4(3)
O7 Fe3 N10 C59 -72.8(4)
N11 Fe3 N10 C59 94.6(4)
N12 Fe3 N10 C59 22.0(6)
N9 Fe3 N10 C59 17.7(4)
O10 Fe3 N11 C60 164.5(4)
O7 Fe3 N11 C60 8.6(10)
N10 Fe3 N11 C60 -82.8(4)
N12 Fe3 N11 C60 69.5(4)
N9 Fe3 N11 C60 -8.7(4)
O10 Fe3 N11 C96 5.6(4)
O7 Fe3 N11 C96 -150.3(7)
N10 Fe3 N11 C96 118.3(4)
N12 Fe3 N11 C96 -89.4(4)
N9 Fe3 N11 C96 -167.6(4)
O10 Fe3 N12 C100 -22.7(4)
O7 Fe3 N12 C100 -119.2(4)
N10 Fe3 N12 C100 147.7(4)
N11 Fe3 N12 C100 71.8(4)
N9 Fe3 N12 C100 151.9(4)
O10 Fe3 N12 C61 179.4(3)
O7 Fe3 N12 C61 82.8(4)
N10 Fe3 N12 C61 -10.3(5)
N11 Fe3 N12 C61 -86.1(4)
N9 Fe3 N12 C61 -6.0(3)
O8 Fe4 N13 C50 54.6(9)
O9 Fe4 N13 C50 -68.0(3)
N15 Fe4 N13 C50 108.3(3)
N16 Fe4 N13 C50 -155.6(3)
N14 Fe4 N13 C50 27.7(3)
O8 Fe4 N13 C52 175.5(7)
O9 Fe4 N13 C52 53.0(3)
N15 Fe4 N13 C52 -130.8(4)
N16 Fe4 N13 C52 -34.6(3)
N14 Fe4 N13 C52 148.7(4)
O8 Fe4 N13 C51 -65.7(9)
O9 Fe4 N13 C51 171.7(3)
N15 Fe4 N13 C51 -12.0(3)
N16 Fe4 N13 C51 84.1(3)
N14 Fe4 N13 C51 -92.6(3)
O8 Fe4 N14 C62 -179.5(4)
O9 Fe4 N14 C62 86.0(4)
N15 Fe4 N14 C62 -85.3(4)
N16 Fe4 N14 C62 -11.2(6)
N13 Fe4 N14 C62 -4.8(4)
O8 Fe4 N14 C104 -22.9(5)
O9 Fe4 N14 C104 -117.3(4)
N15 Fe4 N14 C104 71.3(4)
N16 Fe4 N14 C104 145.4(4)
N13 Fe4 N14 C104 151.8(5)
O8 Fe4 N15 C63 164.8(4)
O9 Fe4 N15 C63 15.6(11)
N16 Fe4 N15 C63 -79.2(4)
N13 Fe4 N15 C63 -5.7(4)
N14 Fe4 N15 C63 72.2(4)
O8 Fe4 N15 C108 4.6(4)
O9 Fe4 N15 C108 -144.6(8)
N16 Fe4 N15 C108 120.6(4)
N13 Fe4 N15 C108 -165.9(4)
N14 Fe4 N15 C108 -88.0(4)
O8 Fe4 N16 C112 12.6(5)
O9 Fe4 N16 C112 106.3(5)
N15 Fe4 N16 C112 -84.0(5)
N13 Fe4 N16 C112 -160.9(5)
N14 Fe4 N16 C112 -154.4(4)
O8 Fe4 N16 C64 -166.9(4)
O9 Fe4 N16 C64 -73.2(4)
N15 Fe4 N16 C64 96.5(4)
N13 Fe4 N16 C64 19.6(4)
N14 Fe4 N16 C64 26.1(6)
O11 Mo3 O7 Fe3 -53.8(7)
O8 Mo3 O7 Fe3 58.5(7)
C11 Mo3 O7 Fe3 -150.7(6)
C14 Mo3 O7 Fe3 158.0(6)
C15 Mo3 O7 Fe3 -152.5(6)
C13 Mo3 O7 Fe3 151.1(6)
C12 Mo3 O7 Fe3 178.9(7)
O10 Fe3 O7 Mo3 -89.8(7)
N10 Fe3 O7 Mo3 158.0(7)
N11 Fe3 O7 Mo3 66.1(11)
N12 Fe3 O7 Mo3 6.6(7)
N9 Fe3 O7 Mo3 83.0(7)
O11 Mo3 O8 Fe4 102.5(6)
O7 Mo3 O8 Fe4 -9.6(6)
C11 Mo3 O8 Fe4 -141.8(5)
C14 Mo3 O8 Fe4 -148.0(6)
C15 Mo3 O8 Fe4 -166.6(5)
C13 Mo3 O8 Fe4 -114.1(6)
C12 Mo3 O8 Fe4 -104.0(6)
O9 Fe4 O8 Mo3 33.4(6)
N15 Fe4 O8 Mo3 -141.4(6)
N16 Fe4 O8 Mo3 123.4(6)
N13 Fe4 O8 Mo3 -89.0(10)
N14 Fe4 O8 Mo3 -63.0(6)
O12 Mo4 O9 Fe4 -41.2(8)
O10 Mo4 O9 Fe4 70.7(7)
C16 Mo4 O9 Fe4 -136.8(7)
C20 Mo4 O9 Fe4 -166.6(7)
C17 Mo4 O9 Fe4 -140.2(6)
C19 Mo4 O9 Fe4 164.5(7)
C18 Mo4 O9 Fe4 169.1(6)
O8 Fe4 O9 Mo4 -95.3(7)
N15 Fe4 O9 Mo4 53.9(13)
N16 Fe4 O9 Mo4 149.2(7)
N13 Fe4 O9 Mo4 74.7(7)
N14 Fe4 O9 Mo4 -1.3(8)
O12 Mo4 O10 Fe3 88.7(5)
O9 Mo4 O10 Fe3 -22.5(6)
C16 Mo4 O10 Fe3 -159.6(4)
C20 Mo4 O10 Fe3 -119.3(5)
C17 Mo4 O10 Fe3 178.9(5)
C19 Mo4 O10 Fe3 -128.0(5)
C18 Mo4 O10 Fe3 -161.5(5)
O7 Fe3 O10 Mo4 44.6(5)
N10 Fe3 O10 Mo4 134.7(5)
N11 Fe3 O10 Mo4 -130.3(5)
N12 Fe3 O10 Mo4 -50.2(5)
O11 Mo3 C11 C12 -170.3(3)
O7 Mo3 C11 C12 -63.7(3)
O8 Mo3 C11 C12 70.1(4)
C14 Mo3 C11 C12 77.4(3)
C15 Mo3 C11 C12 113.9(5)
C13 Mo3 C11 C12 36.3(3)
O11 Mo3 C11 C15 75.8(3)
O7 Mo3 C11 C15 -177.7(3)
O8 Mo3 C11 C15 -43.8(4)
C14 Mo3 C11 C15 -36.5(3)
C13 Mo3 C11 C15 -77.6(3)
C12 Mo3 C11 C15 -113.9(5)
O11 Mo3 C11 C31 -46.2(5)
O7 Mo3 C11 C31 60.3(5)
O8 Mo3 C11 C31 -165.9(4)
C14 Mo3 C11 C31 -158.5(5)
C15 Mo3 C11 C31 -122.1(6)
C13 Mo3 C11 C31 160.3(5)
C12 Mo3 C11 C31 124.0(6)
C15 C11 C12 C13 3.2(6)
C31 C11 C12 C13 178.0(5)
Mo3 C11 C12 C13 -64.0(4)
C15 C11 C12 C32 -179.9(5)
C31 C11 C12 C32 -5.1(9)
Mo3 C11 C12 C32 112.9(5)
C15 C11 C12 Mo3 67.2(4)
C31 C11 C12 Mo3 -118.0(6)
O11 Mo3 C12 C13 129.0(3)
O7 Mo3 C12 C13 -125.2(3)
O8 Mo3 C12 C13 -18.4(4)
C11 Mo3 C12 C13 116.8(4)
C14 Mo3 C12 C13 38.0(3)
C15 Mo3 C12 C13 78.6(3)
O11 Mo3 C12 C11 12.2(4)
O7 Mo3 C12 C11 118.0(3)
O8 Mo3 C12 C11 -135.1(3)
C14 Mo3 C12 C11 -78.8(3)
C15 Mo3 C12 C11 -38.2(3)
C13 Mo3 C12 C11 -116.8(4)
O11 Mo3 C12 C32 -109.2(4)
O7 Mo3 C12 C32 -3.4(4)
O8 Mo3 C12 C32 103.4(4)
C11 Mo3 C12 C32 -121.4(6)
C14 Mo3 C12 C32 159.8(5)
C15 Mo3 C12 C32 -159.6(5)
C13 Mo3 C12 C32 121.8(6)
C11 C12 C13 C14 -2.4(6)
C32 C12 C13 C14 -179.3(5)
Mo3 C12 C13 C14 -65.5(4)
C11 C12 C13 C33 177.5(5)
C32 C12 C13 C33 0.6(9)
Mo3 C12 C13 C33 114.5(5)
C11 C12 C13 Mo3 63.0(4)
C32 C12 C13 Mo3 -113.8(5)
O11 Mo3 C13 C12 -82.4(4)
O7 Mo3 C13 C12 57.2(3)
O8 Mo3 C13 C12 164.2(3)
C11 Mo3 C13 C12 -36.9(3)
C14 Mo3 C13 C12 -114.5(5)
C15 Mo3 C13 C12 -78.2(3)
O11 Mo3 C13 C14 32.2(5)
O7 Mo3 C13 C14 171.7(3)
O8 Mo3 C13 C14 -81.2(4)
C11 Mo3 C13 C14 77.7(4)
C15 Mo3 C13 C14 36.4(3)
C12 Mo3 C13 C14 114.5(5)
O11 Mo3 C13 C33 153.4(4)
O7 Mo3 C13 C33 -67.1(5)
O8 Mo3 C13 C33 40.0(4)
C11 Mo3 C13 C33 -161.2(5)
C14 Mo3 C13 C33 121.2(6)
C15 Mo3 C13 C33 157.5(5)
C12 Mo3 C13 C33 -124.3(5)
C12 C13 C14 C15 0.7(6)
C33 C13 C14 C15 -179.3(5)
Mo3 C13 C14 C15 -65.2(4)
C12 C13 C14 C34 -179.8(5)
C33 C13 C14 C34 0.3(9)
Mo3 C13 C14 C34 114.3(6)
C12 C13 C14 Mo3 65.9(4)
C33 C13 C14 Mo3 -114.0(5)
O11 Mo3 C14 C15 -42.8(4)
O7 Mo3 C14 C15 104.3(4)
O8 Mo3 C14 C15 -147.4(3)
C11 Mo3 C14 C15 37.4(3)
C13 Mo3 C14 C15 116.3(5)
C12 Mo3 C14 C15 78.9(4)
O11 Mo3 C14 C13 -159.2(3)
O7 Mo3 C14 C13 -12.1(5)
O8 Mo3 C14 C13 96.3(4)
C11 Mo3 C14 C13 -79.0(4)
C15 Mo3 C14 C13 -116.3(5)
C12 Mo3 C14 C13 -37.5(3)
O11 Mo3 C14 C34 80.5(4)
O7 Mo3 C14 C34 -132.4(4)
O8 Mo3 C14 C34 -24.0(4)
C11 Mo3 C14 C34 160.7(5)
C15 Mo3 C14 C34 123.4(5)
C13 Mo3 C14 C34 -120.3(6)
C12 Mo3 C14 C34 -157.8(5)
C13 C14 C15 C11 1.3(6)
C34 C14 C15 C11 -178.2(6)
Mo3 C14 C15 C11 -63.7(4)
C13 C14 C15 C35 179.3(6)
C34 C14 C15 C35 -0.2(10)
Mo3 C14 C15 C35 114.3(6)
C13 C14 C15 Mo3 65.0(4)
C34 C14 C15 Mo3 -114.5(6)
C12 C11 C15 C14 -2.8(6)
C31 C11 C15 C14 -177.7(5)
Mo3 C11 C15 C14 64.6(4)
C12 C11 C15 C35 179.1(5)
C31 C11 C15 C35 4.3(9)
Mo3 C11 C15 C35 -113.4(6)
C12 C11 C15 Mo3 -67.4(4)
C31 C11 C15 Mo3 117.7(6)
O11 Mo3 C15 C14 140.2(4)
O7 Mo3 C15 C14 -112.8(4)
O8 Mo3 C15 C14 35.2(4)
C11 Mo3 C15 C14 -116.0(4)
C13 Mo3 C15 C14 -37.1(3)
C12 Mo3 C15 C14 -77.9(3)
O11 Mo3 C15 C11 -103.7(3)
O7 Mo3 C15 C11 3.3(4)
O8 Mo3 C15 C11 151.2(3)
C14 Mo3 C15 C11 116.0(5)
C13 Mo3 C15 C11 78.9(3)
C12 Mo3 C15 C11 38.2(3)
O11 Mo3 C15 C35 15.6(5)
O7 Mo3 C15 C35 122.6(5)
O8 Mo3 C15 C35 -89.5(5)
C11 Mo3 C15 C35 119.3(6)
C14 Mo3 C15 C35 -124.7(7)
C13 Mo3 C15 C35 -161.8(6)
C12 Mo3 C15 C35 157.5(6)
O12 Mo4 C16 C20 -167.5(3)
O9 Mo4 C16 C20 -62.0(4)
O10 Mo4 C16 C20 76.0(4)
C17 Mo4 C16 C20 114.0(5)
C19 Mo4 C16 C20 37.3(3)
C18 Mo4 C16 C20 78.3(3)
O12 Mo4 C16 C17 78.5(3)
O9 Mo4 C16 C17 -175.9(3)
O10 Mo4 C16 C17 -38.0(5)
C20 Mo4 C16 C17 -114.0(5)
C19 Mo4 C16 C17 -76.7(4)
C18 Mo4 C16 C17 -35.7(3)
O12 Mo4 C16 C36 -43.7(5)
O9 Mo4 C16 C36 61.9(5)
O10 Mo4 C16 C36 -160.1(4)
C20 Mo4 C16 C36 123.9(6)
C17 Mo4 C16 C36 -122.1(6)
C19 Mo4 C16 C36 161.2(5)
C18 Mo4 C16 C36 -157.8(5)
C20 C16 C17 C18 -1.2(5)
C36 C16 C17 C18 -174.0(5)
Mo4 C16 C17 C18 65.8(3)
C20 C16 C17 C37 178.7(4)
C36 C16 C17 C37 5.9(8)
Mo4 C16 C17 C37 -114.4(5)
C20 C16 C17 Mo4 -66.9(3)
C36 C16 C17 Mo4 120.2(5)
O12 Mo4 C17 C18 142.4(3)
O9 Mo4 C17 C18 -111.1(4)
O10 Mo4 C17 C18 37.7(4)
C16 Mo4 C17 C18 -117.0(5)
C20 Mo4 C17 C18 -78.8(4)
C19 Mo4 C17 C18 -37.4(3)
O12 Mo4 C17 C16 -100.6(3)
O9 Mo4 C17 C16 5.9(5)
O10 Mo4 C17 C16 154.6(3)
C20 Mo4 C17 C16 38.2(3)
C19 Mo4 C17 C16 79.5(4)
C18 Mo4 C17 C16 117.0(5)
O12 Mo4 C17 C37 17.5(5)
O9 Mo4 C17 C37 124.0(5)
O10 Mo4 C17 C37 -87.3(5)
C16 Mo4 C17 C37 118.1(6)
C20 Mo4 C17 C37 156.2(5)
C19 Mo4 C17 C37 -162.4(5)
C18 Mo4 C17 C37 -124.9(6)
C16 C17 C18 C19 0.1(5)
C37 C17 C18 C19 -179.8(5)
Mo4 C17 C18 C19 63.3(3)
C16 C17 C18 C38 -179.5(5)
C37 C17 C18 C38 0.6(8)
Mo4 C17 C18 C38 -116.3(5)
C16 C17 C18 Mo4 -63.2(3)
C37 C17 C18 Mo4 116.9(5)
O12 Mo4 C18 C17 -40.6(4)
O9 Mo4 C18 C17 107.9(4)
O10 Mo4 C18 C17 -144.4(3)
C16 Mo4 C18 C17 37.1(3)
C20 Mo4 C18 C17 78.5(3)
C19 Mo4 C18 C17 115.9(5)
O12 Mo4 C18 C19 -156.5(3)
O9 Mo4 C18 C19 -8.0(5)
O10 Mo4 C18 C19 99.6(3)
C16 Mo4 C18 C19 -78.9(4)
C20 Mo4 C18 C19 -37.5(3)
C17 Mo4 C18 C19 -115.9(5)
O12 Mo4 C18 C38 83.6(5)
O9 Mo4 C18 C38 -127.9(4)
O10 Mo4 C18 C38 -20.3(5)
C16 Mo4 C18 C38 161.2(5)
C20 Mo4 C18 C38 -157.4(5)
C17 Mo4 C18 C38 124.2(6)
C19 Mo4 C18 C38 -119.9(6)
C17 C18 C19 C20 1.0(5)
C38 C18 C19 C20 -179.3(5)
Mo4 C18 C19 C20 64.6(3)
C17 C18 C19 C39 -179.6(5)
C38 C18 C19 C39 0.1(8)
Mo4 C18 C19 C39 -116.1(5)
C17 C18 C19 Mo4 -63.5(3)
C38 C18 C19 Mo4 116.1(5)
O12 Mo4 C19 C20 -79.2(4)
O9 Mo4 C19 C20 59.2(3)
O10 Mo4 C19 C20 166.8(3)
C16 Mo4 C19 C20 -37.4(3)
C17 Mo4 C19 C20 -79.0(3)
C18 Mo4 C19 C20 -115.3(5)
O12 Mo4 C19 C18 36.2(5)
O9 Mo4 C19 C18 174.5(3)
O10 Mo4 C19 C18 -77.8(3)
C16 Mo4 C19 C18 77.9(3)
C20 Mo4 C19 C18 115.3(5)
C17 Mo4 C19 C18 36.3(3)
O12 Mo4 C19 C39 157.8(4)
O9 Mo4 C19 C39 -63.8(5)
O10 Mo4 C19 C39 43.8(4)
C16 Mo4 C19 C39 -160.5(5)
C20 Mo4 C19 C39 -123.0(6)
C17 Mo4 C19 C39 158.0(5)
C18 Mo4 C19 C39 121.6(6)
C17 C16 C20 C19 1.8(5)
C36 C16 C20 C19 174.4(5)
Mo4 C16 C20 C19 -65.8(3)
C17 C16 C20 C40 -176.9(5)
C36 C16 C20 C40 -4.3(8)
Mo4 C16 C20 C40 115.5(5)
C17 C16 C20 Mo4 67.6(3)
C36 C16 C20 Mo4 -119.8(5)
C18 C19 C20 C16 -1.8(5)
C39 C19 C20 C16 178.9(5)
Mo4 C19 C20 C16 64.4(3)
C18 C19 C20 C40 177.1(4)
C39 C19 C20 C40 -2.3(8)
Mo4 C19 C20 C40 -116.8(5)
C18 C19 C20 Mo4 -66.2(3)
C39 C19 C20 Mo4 114.5(5)
O12 Mo4 C20 C16 15.3(4)
O9 Mo4 C20 C16 120.7(3)
O10 Mo4 C20 C16 -131.1(3)
C17 Mo4 C20 C16 -38.2(3)
C19 Mo4 C20 C16 -115.5(5)
C18 Mo4 C20 C16 -78.1(3)
O12 Mo4 C20 C19 130.8(3)
O9 Mo4 C20 C19 -123.8(3)
O10 Mo4 C20 C19 -15.6(4)
C16 Mo4 C20 C19 115.5(5)
C17 Mo4 C20 C19 77.3(3)
C18 Mo4 C20 C19 37.3(3)
O12 Mo4 C20 C40 -108.6(5)
O9 Mo4 C20 C40 -3.2(5)
O10 Mo4 C20 C40 104.9(5)
C16 Mo4 C20 C40 -123.9(6)
C17 Mo4 C20 C40 -162.2(6)
C19 Mo4 C20 C40 120.6(6)
C18 Mo4 C20 C40 157.9(6)
C49 N9 C47 C59 159.7(4)
C48 N9 C47 C59 -75.2(5)
Fe3 N9 C47 C59 44.2(5)
C47 N9 C48 C60 141.9(4)
C49 N9 C48 C60 -92.7(5)
Fe3 N9 C48 C60 24.1(5)
C47 N9 C49 C61 -163.9(4)
C48 N9 C49 C61 71.2(5)
Fe3 N9 C49 C61 -47.7(4)
C52 N13 C50 C62 -163.4(5)
C51 N13 C50 C62 72.8(6)
Fe4 N13 C50 C62 -46.7(5)
C50 N13 C51 C63 -91.0(6)
C52 N13 C51 C63 143.4(5)
Fe4 N13 C51 C63 26.5(5)
C50 N13 C52 C64 162.3(5)
C51 N13 C52 C64 -73.1(6)
Fe4 N13 C52 C64 45.6(5)
C92 N10 C59 C89 0.8(8)
Fe3 N10 C59 C89 -179.8(4)
C92 N10 C59 C47 -177.8(5)
Fe3 N10 C59 C47 1.6(6)
N9 C47 C59 N10 -31.9(6)
N9 C47 C59 C89 149.6(5)
C96 N11 C60 C93 2.0(8)
Fe3 N11 C60 C93 -158.2(4)
C96 N11 C60 C48 -174.3(5)
Fe3 N11 C60 C48 25.4(6)
N9 C48 C60 N11 -34.1(7)
N9 C48 C60 C93 149.5(5)
C100 N12 C61 C97 0.5(7)
Fe3 N12 C61 C97 160.1(4)
C100 N12 C61 C49 -179.0(4)
Fe3 N12 C61 C49 -19.5(5)
N9 C49 C61 N12 46.5(6)
N9 C49 C61 C97 -133.0(5)
C104 N14 C62 C101 -0.1(8)
Fe4 N14 C62 C101 157.6(5)
C104 N14 C62 C50 -177.7(5)
Fe4 N14 C62 C50 -20.1(6)
N13 C50 C62 N14 46.0(7)
N13 C50 C62 C101 -131.6(6)
C108 N15 C63 C105 1.2(8)
Fe4 N15 C63 C105 -160.1(4)
C108 N15 C63 C51 -175.7(5)
Fe4 N15 C63 C51 23.0(6)
N13 C51 C63 N15 -34.0(7)
N13 C51 C63 C105 149.0(5)
C112 N16 C64 C109 -0.8(8)
Fe4 N16 C64 C109 178.7(4)
C112 N16 C64 C52 -179.4(5)
Fe4 N16 C64 C52 0.2(6)
N13 C52 C64 N16 -31.6(7)
N13 C52 C64 C109 149.8(6)
N10 C59 C89 C90 -1.0(9)
C47 C59 C89 C90 177.5(5)
C59 C89 C90 C91 -0.3(9)
C89 C90 C91 C92 1.7(9)
C59 N10 C92 C91 0.8(8)
Fe3 N10 C92 C91 -178.6(4)
C90 C91 C92 N10 -2.0(9)
N11 C60 C93 C94 -2.3(9)
C48 C60 C93 C94 173.8(5)
C60 C93 C94 C95 0.2(9)
C93 C94 C95 C96 2.2(9)
C60 N11 C96 C95 0.5(8)
Fe3 N11 C96 C95 158.5(4)
C94 C95 C96 N11 -2.5(9)
N12 C61 C97 C98 -0.8(8)
C49 C61 C97 C98 178.7(5)
C61 C97 C98 C99 0.7(9)
C97 C98 C99 C100 -0.2(9)
C61 N12 C100 C99 0.0(8)
Fe3 N12 C100 C99 -157.1(4)
C98 C99 C100 N12 -0.2(8)
N14 C62 C101 C102 0.5(9)
C50 C62 C101 C102 177.9(6)
C62 C101 C102 C103 -0.8(10)
C101 C102 C103 C104 0.6(10)
C62 N14 C104 C103 -0.1(8)
Fe4 N14 C104 C103 -155.6(5)
C102 C103 C104 N14 -0.2(9)
N15 C63 C105 C106 -2.8(9)
C51 C63 C105 C106 174.0(5)
C63 C105 C106 C107 2.0(9)
C105 C106 C107 C108 0.3(9)
C63 N15 C108 C107 1.2(8)
Fe4 N15 C108 C107 160.6(4)
C106 C107 C108 N15 -1.9(9)
N16 C64 C109 C110 -1.4(9)
C52 C64 C109 C110 177.1(6)
C64 C109 C110 C111 2.2(9)
C109 C110 C111 C112 -0.8(9)
C64 N16 C112 C111 2.3(8)
Fe4 N16 C112 C111 -177.2(4)
C110 C111 C112 N16 -1.5(9)
O201 S200 C200 F201 179.3(5)
O202 S200 C200 F201 58.7(5)
O203 S200 C200 F201 -61.0(5)
O201 S200 C200 F202 -60.4(5)
O202 S200 C200 F202 179.0(5)
O203 S200 C200 F202 59.2(5)
O201 S200 C200 F203 58.5(6)
O202 S200 C200 F203 -62.1(6)
O203 S200 C200 F203 178.1(5)
O301 S300 C300 F302 -177.8(4)
O302 S300 C300 F302 -56.8(5)
O303 S300 C300 F302 62.9(5)
O301 S300 C300 F303 61.5(5)
O302 S300 C300 F303 -177.5(4)
O303 S300 C300 F303 -57.8(5)
O301 S300 C300 F301 -58.4(4)
O302 S300 C300 F301 62.5(4)
O303 S300 C300 F301 -177.8(4)
O402 S400 C400 F402 171.9(10)
O401 S400 C400 F402 -82.4(10)
O403 S400 C400 F402 27.2(10)
O402 S400 C400 F401 -54.0(9)
O401 S400 C400 F401 51.7(8)
O403 S400 C400 F401 161.3(7)
O402 S400 C400 F403 61.2(8)
O401 S400 C400 F403 166.9(7)
O403 S400 C400 F403 -83.5(7)
C410 O412 S410 O413 97.9(9)
C410 O412 S410 O411 -111.4(18)
O413 S410 C410 F412 -177.2(11)
O411 S410 C410 F412 47.7(17)
O412 S410 C410 F412 -76.3(12)
O413 S410 C410 F411 -56.3(12)
O411 S410 C410 F411 168.5(15)
O412 S410 C410 F411 44.6(12)
O413 S410 C410 F413 62.2(12)
O411 S410 C410 F413 -73.0(17)
O412 S410 C410 F413 163.1(13)
O413 S410 C410 O412 -100.9(12)
O411 S410 C410 O412 123.9(17)
S410 O412 C410 F412 116.0(10)
S410 O412 C410 F411 -139.2(11)
S410 O412 C410 F413 -36(3)
O501 S500 C500 F502 -63.6(8)
O503 S500 C500 F502 176.1(7)
O502 S500 C500 F502 53.2(9)
O501 S500 C500 F503 -179.9(8)
O503 S500 C500 F503 59.7(8)
O502 S500 C500 F503 -63.2(9)
O501 S500 C500 F501 53.8(8)
O503 S500 C500 F501 -66.6(8)
O502 S500 C500 F501 170.5(9)
O512 S510 C510 F512 -61.1(9)
O511 S510 C510 F512 176.0(7)
O513 S510 C510 F512 57.5(7)
O512 S510 C510 F513 -175.7(8)
O511 S510 C510 F513 61.4(7)
O513 S510 C510 F513 -57.2(7)
O512 S510 C510 F511 61.1(9)
O511 S510 C510 F511 -61.8(8)
O513 S510 C510 F511 179.7(7)
